data_7151666
loop_
_publ_author_name
'Helttunen, Kaisa'
'Nauha, Elisa'
'Kurronen, Anni'
'Shahgaldian, Patrick'
'Nissinen, Maija'

_publ_section_title
;
 Conformational polymorphism and amphiphilic properties of
 resorcinarene octapodands.
;
_journal_issue 3
_journal_name_full 'Organic &amp; biomolecular chemistry'
_journal_page_first 906
_journal_page_last 914
_journal_paper_doi 10.1039/C0OB00602E
_journal_volume 9
_journal_year 2011
_chemical_formula_sum 'C132 H163 N16 O25.5'
_chemical_formula_weight 2381.78
_chemical_name_systematic
;
?
;
_space_group_IT_number 2
_symmetry_cell_setting triclinic
_symmetry_space_group_name_Hall '-P 1'
_symmetry_space_group_name_H-M 'P -1'
_atom_sites_solution_hydrogens geom
_atom_sites_solution_primary direct
_atom_sites_solution_secondary difmap
_audit_creation_method SHELXL-97
_cell_angle_alpha 77.841(3)
_cell_angle_beta 77.976(2)
_cell_angle_gamma 74.025(2)
_cell_formula_units_Z 2
_cell_length_a 12.6739(5)
_cell_length_b 20.5874(7)
_cell_length_c 25.8506(9)
_cell_measurement_temperature 173(2)
_cell_volume 6257.4(4)
_computing_structure_refinement 'SHELXL-97 (Sheldrick, 1997)'
_computing_structure_solution 'SHELXS-97 (Sheldrick, 1990)'
_diffrn_ambient_temperature 173(2)
_diffrn_measured_fraction_theta_full 0.704
_diffrn_measured_fraction_theta_max 0.704
_diffrn_radiation_monochromator graphite
_diffrn_radiation_source 'fine-focus sealed tube'
_diffrn_radiation_type CuK\a
_diffrn_radiation_wavelength 1.54178
_diffrn_reflns_av_R_equivalents 0.1675
_diffrn_reflns_av_sigmaI/netI 0.1515
_diffrn_reflns_limit_h_max 14
_diffrn_reflns_limit_h_min -12
_diffrn_reflns_limit_k_max 23
_diffrn_reflns_limit_k_min -22
_diffrn_reflns_limit_l_max 29
_diffrn_reflns_limit_l_min -21
_diffrn_reflns_number 20941
_diffrn_reflns_theta_full 64.85
_diffrn_reflns_theta_max 64.85
_diffrn_reflns_theta_min 1.77
_exptl_absorpt_coefficient_mu 0.719
_exptl_absorpt_correction_T_max 0.9316
_exptl_absorpt_correction_T_min 0.8696
_exptl_absorpt_correction_type empirical
_exptl_absorpt_process_details 'Denzo (Otwinowski, Majewski, Borek & Minor, 2003)'
_exptl_crystal_colour orange
_exptl_crystal_density_diffrn 1.264
_exptl_crystal_density_method 'not measured'
_exptl_crystal_description rod
_exptl_crystal_F_000 2542
_exptl_crystal_size_max 0.20
_exptl_crystal_size_mid 0.10
_exptl_crystal_size_min 0.10
_refine_diff_density_max 0.714
_refine_diff_density_min -0.461
_refine_diff_density_rms 0.114
_refine_ls_extinction_coef 0.0023(3)
_refine_ls_extinction_expression Fc^*^=kFc[1+0.001xFc^2^\l^3^/sin(2\q)]^-1/4^
_refine_ls_extinction_method SHELXL
_refine_ls_goodness_of_fit_ref 1.283
_refine_ls_hydrogen_treatment mixed
_refine_ls_matrix_type full
_refine_ls_number_parameters 1489
_refine_ls_number_reflns 14939
_refine_ls_number_restraints 42
_refine_ls_restrained_S_all 1.287
_refine_ls_R_factor_all 0.2509
_refine_ls_R_factor_gt 0.1458
_refine_ls_shift/su_max 0.071
_refine_ls_shift/su_mean 0.003
_refine_ls_structure_factor_coef Fsqd
_refine_ls_weighting_details 'calc w=1/[\s^2^(Fo^2^)+(0.2000P)^2^+0.0000P] where P=(Fo^2^+2Fc^2^)/3'
_refine_ls_weighting_scheme calc
_refine_ls_wR_factor_gt 0.3528
_refine_ls_wR_factor_ref 0.4282
_reflns_number_gt 7014
_reflns_number_total 14939
_reflns_threshold_expression >2sigma(I)
_cod_data_source_file C0OB00602E.TXT
_cod_data_source_block 5A
_cod_original_sg_symbol_H-M P-1
_cod_original_formula_sum 'C132 H163 N16 O25.50'
_cod_database_code 7151666

loop_
_symmetry_equiv_pos_as_xyz
'x, y, z'
'-x, -y, -z'

loop_
_atom_site_label
_atom_site_type_symbol
_atom_site_fract_x
_atom_site_fract_y
_atom_site_fract_z
_atom_site_U_iso_or_equiv
_atom_site_adp_type
_atom_site_occupancy
_atom_site_symmetry_multiplicity
_atom_site_calc_flag
_atom_site_refinement_flags
_atom_site_disorder_assembly
_atom_site_disorder_group
C29 C 1.3749(8) 0.0326(6) 0.1720(4) 0.085(3) Uani 1 1 d . . .
H29A H 1.2974 0.0402 0.1661 0.102 Uiso 1 1 calc R . .
H29B H 1.3995 0.0751 0.1557 0.102 Uiso 1 1 calc R . .
C30 C 1.4472(9) -0.0248(7) 0.1429(4) 0.107(4) Uani 1 1 d . . .
H30A H 1.5249 -0.0207 0.1374 0.128 Uiso 1 1 calc R . .
H30B H 1.4437 -0.0686 0.1672 0.128 Uiso 1 1 calc R . .
C31 C 1.4244(14) -0.0300(12) 0.0931(7) 0.216(11) Uani 1 1 d . A .
H31A H 1.4327 0.0126 0.0681 0.259 Uiso 1 1 calc R . .
H31B H 1.3453 -0.0312 0.0980 0.259 Uiso 1 1 calc R . .
C32 C 1.4944(12) -0.0912(9) 0.0654(6) 0.161(8) Uani 1 1 d D . .
H32A H 1.4949 -0.1330 0.0925 0.193 Uiso 0.48(3) 1 calc PR A 1
H32B H 1.5718 -0.0860 0.0561 0.193 Uiso 0.48(3) 1 calc PR A 1
H32C H 1.5580 -0.1119 0.0850 0.193 Uiso 0.52(3) 1 calc PR A 2
H32D H 1.5258 -0.0707 0.0292 0.193 Uiso 0.52(3) 1 calc PR A 2
C33A C 1.4639(19) -0.1052(14) 0.0143(9) 0.105(12) Uiso 0.48(3) 1 d PD A 1
H33A H 1.3943 -0.1212 0.0246 0.126 Uiso 0.48(3) 1 calc PR A 1
H33B H 1.4488 -0.0616 -0.0109 0.126 Uiso 0.48(3) 1 calc PR A 1
C34A C 1.5536(19) -0.1585(14) -0.0150(11) 0.084(9) Uiso 0.48(3) 1 d PD A 1
H34A H 1.6148 -0.1375 -0.0350 0.101 Uiso 0.48(3) 1 calc PR A 1
H34B H 1.5847 -0.1975 0.0116 0.101 Uiso 0.48(3) 1 calc PR A 1
C33B C 1.454(3) -0.153(2) 0.0566(18) 0.24(2) Uiso 0.52(3) 1 d PD A 2
H33C H 1.3737 -0.1372 0.0540 0.288 Uiso 0.52(3) 1 calc PR A 2
H33D H 1.4623 -0.1891 0.0885 0.288 Uiso 0.52(3) 1 calc PR A 2
C34B C 1.518(3) -0.185(2) 0.0053(12) 0.152(14) Uiso 0.52(3) 1 d PD A 2
H34C H 1.5903 -0.1734 0.0007 0.183 Uiso 0.52(3) 1 calc PR A 2
H34D H 1.5324 -0.2344 0.0197 0.183 Uiso 0.52(3) 1 calc PR A 2
C35 C 1.507(2) -0.1840(15) -0.0531(10) 0.304(15) Uiso 1 1 d D . .
H35A H 1.4602 -0.1441 -0.0735 0.365 Uiso 0.48(3) 1 calc PR A 1
H35B H 1.4572 -0.2131 -0.0319 0.365 Uiso 0.48(3) 1 calc PR A 1
H35C H 1.4358 -0.1966 -0.0512 0.365 Uiso 0.52(3) 1 calc PR A 2
H35D H 1.4955 -0.1354 -0.0705 0.365 Uiso 0.52(3) 1 calc PR A 2
C36 C 1.5915(17) -0.2251(11) -0.0934(9) 0.206(8) Uiso 1 1 d D A .
H36A H 1.6517 -0.2015 -0.1097 0.247 Uiso 1 1 calc R . .
H36B H 1.6249 -0.2712 -0.0750 0.247 Uiso 1 1 calc R . .
C37 C 1.532(2) -0.2311(13) -0.1362(10) 0.228(10) Uiso 1 1 d D . .
H37 H 1.4752 -0.2552 -0.1243 0.274 Uiso 1 1 calc R A .
C38 C 1.549(3) -0.207(2) -0.1879(12) 0.40(2) Uiso 1 1 d D A .
H38A H 1.6044 -0.1829 -0.2024 0.481 Uiso 1 1 calc R . .
H38B H 1.5048 -0.2150 -0.2107 0.481 Uiso 1 1 calc R . .
O13A O 0.548(2) 0.7036(14) 0.2035(13) 0.182(13) Uiso 0.48(2) 1 d PD B 1
O14A O 0.661(3) 0.6509(16) 0.2615(14) 0.160(16) Uiso 0.48(2) 1 d PD B 1
N13A N 0.817(5) 0.534(2) 0.2243(19) 0.29(4) Uiso 0.48(2) 1 d PD B 1
H13A H 0.8012 0.5620 0.2477 0.352 Uiso 0.48(2) 1 calc PR B 1
N14A N 0.613(2) 0.6627(16) 0.2082(19) 0.153(13) Uiso 0.48(2) 1 d PD B 1
C19A C 0.766(2) 0.5625(12) 0.1931(14) 0.084(9) Uiso 0.48(2) 1 d PD B 1
C20A C 0.807(2) 0.5256(15) 0.1525(12) 0.114(11) Uiso 0.48(2) 1 d PD B 1
H20A H 0.8659 0.4858 0.1582 0.137 Uiso 0.48(2) 1 calc PR B 1
C21A C 0.769(3) 0.5423(19) 0.1011(12) 0.143(13) Uiso 0.48(2) 1 d PD B 1
H21A H 0.7960 0.5066 0.0801 0.172 Uiso 0.48(2) 1 calc PR B 1
C22A C 0.702(5) 0.600(3) 0.077(2) 0.34(5) Uiso 0.48(2) 1 d PD B 1
H22A H 0.6952 0.6162 0.0404 0.412 Uiso 0.48(2) 1 calc PR B 1
C23A C 0.633(3) 0.6349(18) 0.1324(15) 0.152(14) Uiso 0.48(2) 1 d PD B 1
H23A H 0.5606 0.6650 0.1351 0.183 Uiso 0.48(2) 1 calc PR B 1
C24A C 0.693(3) 0.6141(17) 0.1705(17) 0.132(13) Uiso 0.48(2) 1 d PD B 1
O13B O 0.573(3) 0.6931(19) 0.2487(18) 0.28(2) Uiso 0.52(2) 1 d PD B 2
O14B O 0.709(3) 0.6351(18) 0.2916(16) 0.246(16) Uiso 0.52(2) 1 d PD B 2
N13B N 0.8262(19) 0.5401(11) 0.2463(11) 0.112(8) Uiso 0.52(2) 1 d PD B 2
H13B H 0.8160 0.5628 0.2729 0.135 Uiso 0.52(2) 1 calc PR B 2
N14B N 0.635(3) 0.6509(18) 0.2464(19) 0.143(15) Uiso 0.52(2) 1 d PD B 2
C19B C 0.784(2) 0.5626(12) 0.2136(13) 0.079(8) Uiso 0.52(2) 1 d PD B 2
C20B C 0.830(5) 0.539(3) 0.1669(16) 0.28(4) Uiso 0.52(2) 1 d PD B 2
H20B H 0.8863 0.4973 0.1688 0.336 Uiso 0.52(2) 1 calc PR B 2
C21B C 0.800(3) 0.571(2) 0.1133(14) 0.170(15) Uiso 0.52(2) 1 d PD B 2
H21B H 0.8517 0.5558 0.0834 0.204 Uiso 0.52(2) 1 calc PR B 2
C22B C 0.706(3) 0.620(2) 0.1019(19) 0.188(18) Uiso 0.52(2) 1 d PD B 2
H22B H 0.6798 0.6349 0.0685 0.225 Uiso 0.52(2) 1 calc PR B 2
C23B C 0.648(2) 0.6481(14) 0.1612(13) 0.102(9) Uiso 0.52(2) 1 d PD B 2
H23B H 0.5807 0.6827 0.1661 0.122 Uiso 0.52(2) 1 calc PR B 2
C24B C 0.705(3) 0.6167(17) 0.1984(16) 0.162(15) Uiso 0.52(2) 1 d PD B 2
O4 O 1.4107(5) 0.0305(3) 0.3297(2) 0.077(2) Uani 1 1 d . . .
O6 O 1.1071(5) 0.2346(4) 0.3431(2) 0.0748(19) Uani 1 1 d . . .
O11 O 1.2373(6) -0.2291(4) 0.3025(3) 0.091(2) Uani 1 1 d . . .
O13 O 1.5269(5) -0.1066(4) 0.2605(3) 0.087(2) Uani 1 1 d . . .
O18 O 0.7628(5) 0.0803(3) 0.3998(2) 0.0627(17) Uani 1 1 d . . .
O20 O 1.0577(5) -0.1278(3) 0.3873(2) 0.0687(18) Uani 1 1 d . . .
O25 O 0.9109(6) 0.3541(4) 0.2763(3) 0.080(2) Uani 1 1 d . . .
O27 O 0.6227(5) 0.2298(3) 0.3186(3) 0.0715(18) Uani 1 1 d . . .
O101 O 1.4380(6) -0.1789(4) 0.4007(3) 0.081(2) Uani 1 1 d . . .
O102 O 1.5211(6) -0.2817(5) 0.3854(3) 0.103(3) Uani 1 1 d . . .
O103 O 0.6033(6) 0.3713(4) 0.4210(3) 0.101(3) Uani 1 1 d . . .
O104 O 0.7571(6) 0.2944(4) 0.4259(3) 0.077(2) Uani 1 1 d . . .
O105 O 1.5885(11) -0.5712(7) 0.2527(10) 0.306(13) Uani 1 1 d . . .
O106 O 1.487(2) -0.5220(13) 0.3122(10) 0.248(14) Uani 1 1 d . . .
O107 O 1.9645(8) -0.3158(6) 0.2449(5) 0.141(4) Uani 1 1 d . . .
O108 O 2.0452(10) -0.3837(7) 0.1859(5) 0.196(6) Uani 1 1 d . . .
O109 O 0.2341(6) 0.1164(4) 0.4945(3) 0.090(2) Uani 1 1 d . . .
O110 O 0.4057(6) 0.0609(4) 0.4951(3) 0.0723(19) Uani 1 1 d . . .
O111 O 0.9696(7) -0.3262(5) 0.4610(4) 0.109(3) Uani 1 1 d . . .
O112 O 1.0059(8) -0.4343(6) 0.4718(6) 0.170(5) Uani 1 1 d . . .
O115 O 0.2240(9) 0.4329(6) 0.3943(5) 0.148(4) Uani 1 1 d . . .
O116 O 0.1279(9) 0.5257(6) 0.3521(5) 0.154(4) Uani 1 1 d . . .
N1 N 1.5506(7) -0.0856(4) 0.3857(3) 0.068(2) Uani 1 1 d . . .
H1N H 1.4838 -0.0933 0.3954 0.082 Uiso 1 1 calc R . .
N2 N 1.5230(9) -0.2220(6) 0.3889(3) 0.078(2) Uani 1 1 d . . .
N3 N 0.9497(6) 0.3297(4) 0.4093(3) 0.067(2) Uani 1 1 d . . .
H3N H 0.9209 0.2938 0.4179 0.081 Uiso 1 1 calc R . .
N4 N 0.7072(8) 0.3541(5) 0.4198(3) 0.078(2) Uani 1 1 d . . .
N5 N 1.3307(10) -0.4069(6) 0.2894(6) 0.131(4) Uani 1 1 d . . .
H5N H 1.3558 -0.4391 0.3153 0.157 Uiso 1 1 calc R . .
N6 N 1.5124(15) -0.5231(10) 0.2659(13) 0.202(13) Uani 1 1 d . . .
N7 N 1.8092(7) -0.2063(5) 0.2194(4) 0.089(3) Uani 1 1 d . . .
H7N H 1.8501 -0.2293 0.2440 0.106 Uiso 1 1 calc R . .
N8 N 1.9752(10) -0.3290(7) 0.2003(7) 0.133(5) Uani 1 1 d . . .
N9 N 0.5604(6) 0.1283(4) 0.4769(3) 0.066(2) Uani 1 1 d . . .
H9N H 0.5476 0.0893 0.4744 0.079 Uiso 1 1 calc R . .
N10 N 0.3344(7) 0.1163(5) 0.4932(3) 0.070(2) Uani 1 1 d . . .
N11 N 1.1238(6) -0.2626(4) 0.4508(3) 0.063(2) Uani 1 1 d . . .
H11N H 1.0532 -0.2580 0.4498 0.076 Uiso 1 1 calc R . .
N12 N 1.0342(9) -0.3794(7) 0.4636(4) 0.092(3) Uani 1 1 d . . .
N15 N 0.3374(7) 0.3342(6) 0.3420(5) 0.112(3) Uani 1 1 d . . .
H15N H 0.3059 0.3462 0.3734 0.135 Uiso 1 1 calc R . .
N16 N 0.1923(10) 0.4690(6) 0.3509(7) 0.119(4) Uani 1 1 d . . .
C1 C 1.1580(8) 0.1834(5) 0.2662(4) 0.066(3) Uani 1 1 d . . .
C2 C 1.2235(7) 0.1289(5) 0.2398(4) 0.068(3) Uani 1 1 d . . .
H2 H 1.2112 0.1278 0.2050 0.081 Uiso 1 1 calc R . .
C3 C 1.3040(8) 0.0773(5) 0.2618(4) 0.067(3) Uani 1 1 d . . .
C4 C 1.3223(8) 0.0815(5) 0.3123(4) 0.070(3) Uani 1 1 d . . .
C5 C 1.2587(8) 0.1307(6) 0.3407(4) 0.078(3) Uani 1 1 d . . .
H5 H 1.2708 0.1306 0.3758 0.093 Uiso 1 1 calc R . .
C6 C 1.1752(8) 0.1817(6) 0.3182(4) 0.073(3) Uani 1 1 d . . .
C7 C 1.3758(8) 0.0203(6) 0.2329(4) 0.076(3) Uani 1 1 d . . .
H7 H 1.4541 0.0135 0.2384 0.092 Uiso 1 1 calc R . .
C8 C 1.3408(7) -0.0459(6) 0.2564(4) 0.065(3) Uani 1 1 d . . .
C9 C 1.2296(7) -0.0496(6) 0.2630(3) 0.065(3) Uani 1 1 d . . .
H9 H 1.1749 -0.0078 0.2574 0.077 Uiso 1 1 calc R . .
C10 C 1.1942(7) -0.1097(6) 0.2771(4) 0.062(3) Uani 1 1 d . . .
C11 C 1.2741(8) -0.1707(6) 0.2879(4) 0.072(3) Uani 1 1 d . . .
C12 C 1.3850(9) -0.1704(6) 0.2827(4) 0.074(3) Uani 1 1 d . . .
H12 H 1.4387 -0.2122 0.2900 0.089 Uiso 1 1 calc R . .
C13 C 1.4175(7) -0.1101(7) 0.2671(4) 0.075(3) Uani 1 1 d . . .
C14 C 1.0741(7) -0.1105(5) 0.2787(3) 0.059(2) Uani 1 1 d . . .
H14 H 1.0650 -0.1568 0.2975 0.071 Uiso 1 1 calc R . .
C15 C 0.9946(7) -0.0590(5) 0.3107(3) 0.056(2) Uani 1 1 d . . .
C16 C 0.9231(7) 0.0002(5) 0.2876(4) 0.057(2) Uani 1 1 d . . .
H16 H 0.9277 0.0090 0.2497 0.069 Uiso 1 1 calc R . .
C17 C 0.8471(7) 0.0459(5) 0.3167(4) 0.059(2) Uani 1 1 d . . .
C18 C 0.8413(7) 0.0339(5) 0.3723(4) 0.054(2) Uani 1 1 d . . .
C19 C 0.9113(7) -0.0226(5) 0.3967(3) 0.061(3) Uani 1 1 d . . .
H19 H 0.9077 -0.0308 0.4345 0.074 Uiso 1 1 calc R . .
C20 C 0.9859(7) -0.0668(5) 0.3661(4) 0.059(2) Uani 1 1 d . . .
C21 C 0.7703(7) 0.1115(5) 0.2906(3) 0.057(2) Uani 1 1 d . . .
H21 H 0.6955 0.1164 0.3136 0.068 Uiso 1 1 calc R . .
C22 C 0.8079(7) 0.1751(5) 0.2898(3) 0.057(2) Uani 1 1 d . . .
C23 C 0.9187(7) 0.1795(5) 0.2722(3) 0.060(3) Uani 1 1 d . . .
H23 H 0.9730 0.1393 0.2641 0.072 Uiso 1 1 calc R . .
C24 C 0.9519(7) 0.2380(6) 0.2662(3) 0.060(2) Uani 1 1 d . . .
C25 C 0.8752(8) 0.2952(5) 0.2801(4) 0.064(3) Uani 1 1 d . . .
C26 C 0.7652(9) 0.2944(6) 0.2985(4) 0.070(3) Uani 1 1 d . . .
H26 H 0.7132 0.3347 0.3081 0.083 Uiso 1 1 calc R . .
C27 C 0.7307(7) 0.2357(5) 0.3031(4) 0.061(3) Uani 1 1 d . . .
C28 C 1.0715(7) 0.2422(5) 0.2421(3) 0.061(3) Uani 1 1 d . . .
H28 H 1.0816 0.2851 0.2507 0.074 Uiso 1 1 calc R . .
C39 C 1.0517(7) -0.1028(5) 0.2209(3) 0.067(3) Uani 1 1 d . . .
H39A H 0.9719 -0.0997 0.2221 0.080 Uiso 1 1 calc R . .
H39B H 1.0679 -0.0594 0.2002 0.080 Uiso 1 1 calc R . .
C40 C 1.1199(8) -0.1610(5) 0.1922(4) 0.074(3) Uani 1 1 d . . .
H40A H 1.1002 -0.2039 0.2118 0.088 Uiso 1 1 calc R . .
H40B H 1.1995 -0.1660 0.1931 0.088 Uiso 1 1 calc R . .
C41 C 1.1040(8) -0.1519(6) 0.1347(4) 0.076(3) Uani 1 1 d . . .
H41A H 1.0240 -0.1456 0.1339 0.092 Uiso 1 1 calc R . .
H41B H 1.1250 -0.1093 0.1152 0.092 Uiso 1 1 calc R . .
C42 C 1.1684(9) -0.2091(6) 0.1051(4) 0.086(3) Uani 1 1 d . . .
H42A H 1.1453 -0.2514 0.1237 0.103 Uiso 1 1 calc R . .
H42B H 1.2482 -0.2167 0.1069 0.103 Uiso 1 1 calc R . .
C43 C 1.1547(10) -0.1979(7) 0.0468(4) 0.107(4) Uani 1 1 d . . .
H43A H 1.0748 -0.1898 0.0449 0.128 Uiso 1 1 calc R . .
H43B H 1.1790 -0.1560 0.0280 0.128 Uiso 1 1 calc R . .
C44 C 1.2182(12) -0.2559(8) 0.0183(5) 0.127(5) Uani 1 1 d . . .
H44A H 1.1890 -0.2966 0.0352 0.152 Uiso 1 1 calc R . .
H44B H 1.2969 -0.2668 0.0234 0.152 Uiso 1 1 calc R . .
C45 C 1.2145(12) -0.2432(8) -0.0418(5) 0.134(5) Uani 1 1 d D . .
H45A H 1.1359 -0.2303 -0.0473 0.161 Uiso 1 1 calc R . .
H45B H 1.2478 -0.2043 -0.0593 0.161 Uiso 1 1 calc R . .
C46 C 1.2750(18) -0.3044(9) -0.0682(5) 0.194(9) Uani 1 1 d D . .
H46A H 1.2489 -0.3452 -0.0483 0.233 Uiso 1 1 calc R . .
H46B H 1.3557 -0.3136 -0.0679 0.233 Uiso 1 1 calc R . .
C47 C 1.253(2) -0.2904(12) -0.1268(7) 0.204(10) Uani 1 1 d D . .
H47 H 1.1852 -0.2617 -0.1365 0.245 Uiso 1 1 calc R . .
C48 C 1.328(2) -0.3184(13) -0.1608(11) 0.249(13) Uani 1 1 d D . .
H48A H 1.3957 -0.3469 -0.1503 0.299 Uiso 1 1 calc R . .
H48B H 1.3177 -0.3109 -0.1971 0.299 Uiso 1 1 calc R . .
C49 C 0.7541(7) 0.1079(5) 0.2347(4) 0.065(3) Uani 1 1 d . . .
H49A H 0.7137 0.1538 0.2190 0.078 Uiso 1 1 calc R . .
H49B H 0.8283 0.0974 0.2123 0.078 Uiso 1 1 calc R . .
C50 C 0.6930(8) 0.0571(6) 0.2302(4) 0.082(3) Uani 1 1 d . . .
H50A H 0.6187 0.0670 0.2525 0.099 Uiso 1 1 calc R . .
H50B H 0.7338 0.0107 0.2449 0.099 Uiso 1 1 calc R . .
C51 C 0.6779(10) 0.0569(6) 0.1716(4) 0.094(4) Uani 1 1 d . . .
H51A H 0.6171 0.0346 0.1733 0.112 Uiso 1 1 calc R . .
H51B H 0.6548 0.1049 0.1537 0.112 Uiso 1 1 calc R . .
C52 C 0.7809(9) 0.0208(7) 0.1377(4) 0.091(4) Uani 1 1 d . . .
H52A H 0.8398 0.0457 0.1332 0.110 Uiso 1 1 calc R . .
H52B H 0.8080 -0.0259 0.1570 0.110 Uiso 1 1 calc R . .
C53 C 0.7626(9) 0.0158(7) 0.0838(4) 0.094(4) Uani 1 1 d . . .
H53A H 0.6947 -0.0011 0.0887 0.113 Uiso 1 1 calc R . .
H53B H 0.7469 0.0628 0.0631 0.113 Uiso 1 1 calc R . .
C54 C 0.8502(12) -0.0268(8) 0.0514(5) 0.118(5) Uani 1 1 d . . .
H54A H 0.8660 -0.0739 0.0718 0.141 Uiso 1 1 calc R . .
H54B H 0.9183 -0.0099 0.0461 0.141 Uiso 1 1 calc R . .
C55 C 0.8280(11) -0.0302(7) -0.0024(4) 0.106(4) Uani 1 1 d D . .
H55A H 0.8193 0.0161 -0.0242 0.127 Uiso 1 1 calc R . .
H55B H 0.7566 -0.0433 0.0024 0.127 Uiso 1 1 calc R . .
C56 C 0.9177(14) -0.0802(9) -0.0335(6) 0.153(6) Uani 1 1 d D . .
H56A H 0.9853 -0.0623 -0.0450 0.184 Uiso 1 1 calc R . .
H56B H 0.9371 -0.1246 -0.0096 0.184 Uiso 1 1 calc R . .
C57 C 0.8817(18) -0.0917(12) -0.0821(7) 0.214(12) Uani 1 1 d D . .
H57 H 0.8135 -0.1048 -0.0770 0.256 Uiso 1 1 calc R . .
C58 C 0.9346(13) -0.0855(11) -0.1289(9) 0.182(8) Uani 1 1 d D . .
H58A H 1.0033 -0.0726 -0.1358 0.219 Uiso 1 1 calc R . .
H58B H 0.9061 -0.0937 -0.1575 0.219 Uiso 1 1 calc R . .
C59 C 1.0881(8) 0.2500(5) 0.1802(4) 0.074(3) Uani 1 1 d . . .
H59A H 1.1683 0.2449 0.1659 0.089 Uiso 1 1 calc R . .
H59B H 1.0647 0.2127 0.1705 0.089 Uiso 1 1 calc R . .
C60 C 1.0241(10) 0.3178(6) 0.1539(4) 0.094(4) Uani 1 1 d . . .
H60A H 0.9446 0.3246 0.1701 0.112 Uiso 1 1 calc R . .
H60B H 1.0516 0.3550 0.1612 0.112 Uiso 1 1 calc R . .
C61 C 1.0343(11) 0.3224(6) 0.0947(4) 0.110(4) Uani 1 1 d . . .
H61A H 1.1132 0.3178 0.0781 0.132 Uiso 1 1 calc R . .
H61B H 1.0095 0.2842 0.0872 0.132 Uiso 1 1 calc R . .
C62 C 0.9663(16) 0.3887(8) 0.0704(5) 0.164(7) Uani 1 1 d . . .
H62A H 0.9997 0.4258 0.0732 0.197 Uiso 1 1 calc R . .
H62B H 0.8910 0.3967 0.0920 0.197 Uiso 1 1 calc R . .
C63 C 0.9545(18) 0.3946(9) 0.0129(8) 0.193(8) Uani 1 1 d . . .
H63A H 0.9302 0.3547 0.0082 0.232 Uiso 1 1 calc R . .
H63B H 1.0272 0.3949 -0.0104 0.232 Uiso 1 1 calc R . .
C64 C 0.863(2) 0.4655(15) -0.0043(12) 0.274(13) Uiso 1 1 d . . .
H64A H 0.8021 0.4693 0.0268 0.328 Uiso 1 1 calc R . .
H64B H 0.8991 0.5030 -0.0063 0.328 Uiso 1 1 calc R . .
C65 C 0.813(3) 0.482(2) -0.0473(17) 0.36(2) Uiso 1 1 d D . .
H65A H 0.7525 0.4578 -0.0417 0.436 Uiso 1 1 calc R . .
H65B H 0.8669 0.4682 -0.0792 0.436 Uiso 1 1 calc R . .
C66 C 0.766(3) 0.560(2) -0.0548(18) 0.41(2) Uiso 1 1 d D . .
H66A H 0.7721 0.5826 -0.0257 0.488 Uiso 1 1 calc R . .
H66B H 0.7882 0.5851 -0.0908 0.488 Uiso 1 1 calc R . .
C67 C 0.656(3) 0.538(2) -0.0477(15) 0.339(18) Uiso 1 1 d D . .
H67 H 0.6475 0.5024 -0.0640 0.407 Uiso 1 1 calc R . .
C68 C 0.575(4) 0.574(2) -0.0157(17) 0.42(3) Uiso 1 1 d D . .
H68A H 0.5899 0.6085 -0.0008 0.509 Uiso 1 1 calc R . .
H68B H 0.5032 0.5655 -0.0078 0.509 Uiso 1 1 calc R . .
C69 C 1.4501(7) 0.0354(5) 0.3765(4) 0.074(3) Uani 1 1 d . . .
H69A H 1.3970 0.0247 0.4092 0.089 Uiso 1 1 calc R . .
H69B H 1.4591 0.0821 0.3746 0.089 Uiso 1 1 calc R . .
C70 C 1.5612(8) -0.0165(6) 0.3774(4) 0.070(3) Uani 1 1 d . . .
H70A H 1.6106 -0.0074 0.3430 0.084 Uiso 1 1 calc R . .
H70B H 1.5965 -0.0109 0.4064 0.084 Uiso 1 1 calc R . .
C71 C 1.6379(8) -0.1389(6) 0.3792(4) 0.069(3) Uani 1 1 d . . .
C72 C 1.7480(7) -0.1303(5) 0.3711(4) 0.066(3) Uani 1 1 d . . .
H72 H 1.7598 -0.0868 0.3716 0.079 Uiso 1 1 calc R . .
C73 C 1.8369(9) -0.1844(6) 0.3626(4) 0.076(3) Uani 1 1 d . . .
H73 H 1.9094 -0.1770 0.3573 0.091 Uiso 1 1 calc R . .
C74 C 1.8274(9) -0.2482(7) 0.3613(4) 0.085(3) Uani 1 1 d . . .
H74 H 1.8919 -0.2840 0.3549 0.102 Uiso 1 1 calc R . .
C75 C 1.7227(10) -0.2602(6) 0.3695(4) 0.079(3) Uani 1 1 d . . .
H75 H 1.7138 -0.3043 0.3687 0.095 Uiso 1 1 calc R . .
C76 C 1.6294(8) -0.2057(6) 0.3792(4) 0.068(3) Uani 1 1 d . . .
C77 C 1.1279(8) 0.2468(6) 0.3925(4) 0.076(3) Uani 1 1 d . . .
H77A H 1.2088 0.2397 0.3916 0.091 Uiso 1 1 calc R . .
H77B H 1.0994 0.2151 0.4232 0.091 Uiso 1 1 calc R . .
C78 C 1.0692(8) 0.3192(6) 0.3977(4) 0.078(3) Uani 1 1 d . . .
H78A H 1.0948 0.3325 0.4268 0.094 Uiso 1 1 calc R . .
H78B H 1.0894 0.3494 0.3639 0.094 Uiso 1 1 calc R . .
C79 C 0.8809(8) 0.3929(6) 0.4073(4) 0.073(3) Uani 1 1 d . . .
C80 C 0.9245(10) 0.4520(7) 0.4027(5) 0.093(4) Uani 1 1 d . . .
H80 H 1.0019 0.4456 0.4020 0.112 Uiso 1 1 calc R . .
C81 C 0.8585(11) 0.5164(7) 0.3993(6) 0.120(5) Uani 1 1 d . . .
H81 H 0.8898 0.5538 0.3982 0.144 Uiso 1 1 calc R . .
C82 C 0.7457(11) 0.5288(7) 0.3974(6) 0.123(5) Uani 1 1 d . . .
H82 H 0.7024 0.5744 0.3905 0.148 Uiso 1 1 calc R . .
C83 C 0.6982(10) 0.4757(6) 0.4053(5) 0.098(4) Uani 1 1 d . . .
H83 H 0.6199 0.4844 0.4075 0.117 Uiso 1 1 calc R . .
C84 C 0.7617(8) 0.4081(6) 0.4103(4) 0.074(3) Uani 1 1 d . . .
C85 C 1.3125(10) -0.2904(7) 0.2996(6) 0.109(4) Uani 1 1 d . . .
H85A H 1.3601 -0.3001 0.3276 0.131 Uiso 1 1 calc R . .
H85B H 1.3608 -0.2887 0.2642 0.131 Uiso 1 1 calc R . .
C86 C 1.2513(12) -0.3467(7) 0.3078(7) 0.126(5) Uani 1 1 d . . .
H86A H 1.2206 -0.3578 0.3461 0.151 Uiso 1 1 calc R . .
H86B H 1.1890 -0.3315 0.2870 0.151 Uiso 1 1 calc R . .
C87 C 1.3727(9) -0.4216(6) 0.2390(5) 0.111(4) Uani 1 1 d G . .
C88 C 1.4582(9) -0.4779(5) 0.2272(7) 0.149(7) Uani 1 1 d G . .
C89 C 1.4919(10) -0.4899(6) 0.1746(8) 0.177(8) Uani 1 1 d G . .
H89 H 1.5503 -0.5284 0.1666 0.212 Uiso 1 1 calc R . .
C90 C 1.4401(15) -0.4455(10) 0.1338(6) 0.268(16) Uani 1 1 d G . .
H90 H 1.4632 -0.4536 0.0979 0.321 Uiso 1 1 calc R . .
C91 C 1.3546(14) -0.3891(8) 0.1456(5) 0.198(9) Uani 1 1 d G . .
H91 H 1.3192 -0.3587 0.1177 0.237 Uiso 1 1 calc R . .
C92 C 1.3209(8) -0.3772(5) 0.1982(6) 0.137(5) Uani 1 1 d G . .
H92 H 1.2625 -0.3386 0.2062 0.164 Uiso 1 1 calc R . .
C93 C 1.6076(7) -0.1647(6) 0.2454(4) 0.074(3) Uani 1 1 d . . .
H93A H 1.5909 -0.1771 0.2135 0.088 Uiso 1 1 calc R . .
H93B H 1.6077 -0.2041 0.2749 0.088 Uiso 1 1 calc R . .
C94 C 1.7189(7) -0.1473(6) 0.2328(4) 0.087(3) Uani 1 1 d . . .
H94A H 1.7186 -0.1091 0.2022 0.105 Uiso 1 1 calc R . .
H94B H 1.7321 -0.1319 0.2641 0.105 Uiso 1 1 calc R . .
C95 C 1.8328(8) -0.2273(6) 0.1716(5) 0.081(3) Uani 1 1 d . . .
C96 C 1.7757(9) -0.1918(7) 0.1293(5) 0.097(4) Uani 1 1 d . . .
H96 H 1.7182 -0.1518 0.1348 0.117 Uiso 1 1 calc R . .
C97 C 1.7995(12) -0.2123(9) 0.0809(6) 0.130(5) Uani 1 1 d . . .
H97 H 1.7597 -0.1853 0.0532 0.156 Uiso 1 1 calc R . .
C98 C 1.8811(13) -0.2723(9) 0.0698(6) 0.137(6) Uani 1 1 d . . .
H98 H 1.8963 -0.2858 0.0355 0.164 Uiso 1 1 calc R . .
C99 C 1.9355(11) -0.3088(8) 0.1090(7) 0.113(5) Uani 1 1 d . . .
H99 H 1.9903 -0.3497 0.1032 0.136 Uiso 1 1 calc R . .
C100 C 1.9134(10) -0.2883(7) 0.1568(7) 0.108(4) Uani 1 1 d . . .
C101 C 0.7589(7) 0.0710(5) 0.4570(3) 0.062(3) Uani 1 1 d . . .
H10A H 0.8329 0.0678 0.4656 0.075 Uiso 1 1 calc R . .
H10B H 0.7351 0.0286 0.4748 0.075 Uiso 1 1 calc R . .
C102 C 0.6760(7) 0.1327(5) 0.4751(4) 0.066(3) Uani 1 1 d . . .
H10C H 0.6861 0.1366 0.5111 0.080 Uiso 1 1 calc R . .
H10D H 0.6894 0.1743 0.4501 0.080 Uiso 1 1 calc R . .
C103 C 0.4735(7) 0.1845(5) 0.4825(3) 0.059(3) Uani 1 1 d . . .
C104 C 0.4884(8) 0.2496(6) 0.4797(4) 0.069(3) Uani 1 1 d . . .
H104 H 0.5618 0.2555 0.4746 0.083 Uiso 1 1 calc R . .
C105 C 0.4002(9) 0.3056(5) 0.4840(4) 0.075(3) Uani 1 1 d . . .
H105 H 0.4139 0.3494 0.4810 0.090 Uiso 1 1 calc R . .
C106 C 0.2908(8) 0.2992(6) 0.4928(4) 0.070(3) Uani 1 1 d . . .
H106 H 0.2303 0.3382 0.4961 0.084 Uiso 1 1 calc R . .
C116 C 1.1533(9) -0.3840(6) 0.4576(4) 0.074(3) Uani 1 1 d . . .
C107 C 0.2728(8) 0.2379(6) 0.4963(4) 0.071(3) Uani 1 1 d . . .
H107 H 0.1986 0.2331 0.5030 0.085 Uiso 1 1 calc R . .
C108 C 0.3622(7) 0.1791(5) 0.4904(3) 0.055(2) Uani 1 1 d . . .
C109 C 1.0670(8) -0.1389(5) 0.4427(3) 0.067(3) Uani 1 1 d . . .
H10E H 0.9967 -0.1464 0.4654 0.080 Uiso 1 1 calc R . .
H10F H 1.0839 -0.0989 0.4519 0.080 Uiso 1 1 calc R . .
C110 C 1.1587(8) -0.2004(5) 0.4512(4) 0.066(3) Uani 1 1 d . . .
H11A H 1.2230 -0.1966 0.4225 0.080 Uiso 1 1 calc R . .
H11B H 1.1823 -0.2035 0.4859 0.080 Uiso 1 1 calc R . .
C111 C 1.1909(8) -0.3259(5) 0.4519(4) 0.062(3) Uani 1 1 d . . .
C112 C 1.3065(8) -0.3356(6) 0.4490(4) 0.078(3) Uani 1 1 d . . .
H112 H 1.3359 -0.2974 0.4475 0.094 Uiso 1 1 calc R . .
C113 C 1.3772(10) -0.3994(7) 0.4482(5) 0.099(4) Uani 1 1 d . . .
H113 H 1.4549 -0.4038 0.4445 0.119 Uiso 1 1 calc R . .
C114 C 1.3390(11) -0.4578(7) 0.4525(6) 0.108(4) Uani 1 1 d . . .
H114 H 1.3887 -0.5017 0.4519 0.130 Uiso 1 1 calc R . .
C115 C 1.2279(11) -0.4493(6) 0.4575(5) 0.098(4) Uani 1 1 d . . .
H115 H 1.1990 -0.4883 0.4611 0.117 Uiso 1 1 calc R . .
C117 C 0.8363(10) 0.4175(6) 0.2646(5) 0.091(3) Uani 1 1 d . B .
H11C H 0.7794 0.4270 0.2965 0.109 Uiso 1 1 calc R . .
H11D H 0.7981 0.4170 0.2350 0.109 Uiso 1 1 calc R . .
C118 C 0.9018(12) 0.4722(7) 0.2485(6) 0.124(5) Uani 1 1 d D . .
H11E H 0.9687 0.4587 0.2217 0.149 Uiso 0.48(2) 1 calc PR B 1
H11F H 0.9246 0.4817 0.2800 0.149 Uiso 0.48(2) 1 calc PR B 1
H11G H 0.9518 0.4661 0.2748 0.149 Uiso 0.52(2) 1 calc PR B 2
H11H H 0.9482 0.4675 0.2129 0.149 Uiso 0.52(2) 1 calc PR B 2
C125 C 0.5424(7) 0.2900(6) 0.3279(5) 0.089(3) Uani 1 1 d . . .
H12A H 0.5449 0.3259 0.2958 0.106 Uiso 1 1 calc R . .
H12B H 0.5553 0.3073 0.3584 0.106 Uiso 1 1 calc R . .
C126 C 0.4279(8) 0.2709(5) 0.3409(5) 0.091(4) Uani 1 1 d . . .
H12C H 0.4218 0.2459 0.3133 0.109 Uiso 1 1 calc R . .
H12D H 0.4216 0.2407 0.3761 0.109 Uiso 1 1 calc R . .
C127 C 0.3008(4) 0.3739(3) 0.2986(3) 0.083(3) Uani 1 1 d G . .
C128 C 0.3253(5) 0.3502(4) 0.2499(3) 0.147(6) Uani 1 1 d G . .
H128 H 0.3735 0.3064 0.2466 0.176 Uiso 1 1 calc R . .
C129 C 0.2792(5) 0.3907(5) 0.2060(3) 0.168(8) Uani 1 1 d G . .
H129 H 0.2959 0.3745 0.1727 0.202 Uiso 1 1 calc R . .
C130 C 0.2085(5) 0.4548(4) 0.2109(3) 0.162(7) Uani 1 1 d G . .
H130 H 0.1770 0.4825 0.1809 0.194 Uiso 1 1 calc R . .
C131 C 0.1841(4) 0.4785(3) 0.2596(4) 0.120(5) Uani 1 1 d G . .
H131 H 0.1358 0.5223 0.2629 0.144 Uiso 1 1 calc R . .
C132 C 0.2302(4) 0.4380(4) 0.3034(3) 0.109(4) Uani 1 1 d G . .
O300 O 0.9345(5) 0.1632(3) 0.4041(3) 0.062(3) Uani 0.50 1 d PG . .
O301 O 1.0774(5) 0.0435(4) 0.4555(3) 0.094(5) Uani 0.50 1 d PG . .
O302 O 1.2458(6) -0.0489(4) 0.3968(4) 0.097(5) Uani 0.50 1 d PG . .

loop_
_atom_site_aniso_label
_atom_site_aniso_U_11
_atom_site_aniso_U_22
_atom_site_aniso_U_33
_atom_site_aniso_U_23
_atom_site_aniso_U_13
_atom_site_aniso_U_12
C29 0.064(6) 0.128(10) 0.072(7) -0.038(7) -0.010(5) -0.021(6)
C30 0.082(8) 0.161(13) 0.076(8) -0.056(8) -0.015(6) 0.001(8)
C31 0.146(14) 0.32(3) 0.197(18) -0.183(19) -0.081(13) 0.071(16)
C32 0.143(13) 0.183(16) 0.146(13) -0.110(13) -0.062(10) 0.068(12)
O4 0.074(4) 0.092(5) 0.068(4) -0.027(4) -0.034(4) -0.001(4)
O6 0.064(4) 0.091(5) 0.074(4) -0.028(4) -0.028(3) -0.003(4)
O11 0.074(5) 0.075(6) 0.123(6) -0.016(5) -0.035(4) -0.001(5)
O13 0.043(4) 0.114(6) 0.105(5) -0.050(5) -0.018(4) 0.006(4)
O18 0.056(4) 0.069(4) 0.061(4) -0.015(3) -0.018(3) -0.002(3)
O20 0.068(4) 0.066(4) 0.069(4) -0.006(3) -0.027(3) -0.004(3)
O25 0.081(5) 0.067(5) 0.094(5) -0.017(4) -0.021(4) -0.014(4)
O27 0.048(4) 0.059(4) 0.104(5) -0.022(4) -0.018(3) 0.002(3)
O101 0.058(4) 0.107(6) 0.084(5) -0.018(4) -0.016(4) -0.025(4)
O102 0.090(5) 0.098(7) 0.132(7) -0.005(5) -0.039(5) -0.036(5)
O103 0.071(5) 0.103(6) 0.139(7) -0.023(5) -0.023(5) -0.031(4)
O104 0.087(5) 0.063(5) 0.092(5) -0.015(4) -0.021(4) -0.027(4)
O105 0.110(9) 0.106(10) 0.61(4) 0.063(15) -0.019(14) 0.010(8)
O106 0.26(2) 0.151(16) 0.34(3) 0.029(19) -0.17(2) -0.004(15)
O107 0.092(7) 0.168(11) 0.123(8) 0.000(8) -0.034(7) 0.025(6)
O108 0.151(10) 0.167(11) 0.207(12) -0.010(10) -0.039(9) 0.058(9)
O109 0.074(5) 0.090(6) 0.118(6) -0.012(4) -0.037(4) -0.027(4)
O110 0.079(5) 0.070(5) 0.077(5) -0.019(4) -0.026(4) -0.018(4)
O111 0.075(6) 0.100(7) 0.161(8) -0.014(6) -0.041(5) -0.024(5)
O112 0.126(8) 0.102(8) 0.306(16) -0.008(9) -0.088(9) -0.047(7)
O115 0.150(9) 0.124(9) 0.171(10) -0.038(8) -0.048(8) -0.009(7)
O116 0.133(8) 0.095(8) 0.219(12) -0.054(8) 0.012(8) -0.009(6)
N1 0.058(5) 0.071(6) 0.083(6) -0.011(5) -0.020(4) -0.021(5)
N2 0.090(8) 0.080(8) 0.073(6) -0.007(5) -0.021(5) -0.034(6)
N3 0.060(5) 0.058(6) 0.087(6) -0.014(5) -0.020(4) -0.011(4)
N4 0.084(7) 0.070(7) 0.093(7) -0.005(6) -0.023(5) -0.037(6)
N5 0.135(10) 0.101(10) 0.154(11) -0.006(9) -0.049(9) -0.015(8)
N6 0.085(10) 0.064(10) 0.41(4) 0.063(19) -0.075(18) 0.001(8)
N7 0.063(6) 0.108(8) 0.088(7) -0.012(6) -0.020(5) -0.005(5)
N8 0.078(8) 0.108(11) 0.179(14) 0.010(11) -0.016(10) 0.002(7)
N9 0.060(5) 0.088(6) 0.062(5) -0.016(4) -0.018(4) -0.029(5)
N10 0.065(6) 0.099(8) 0.060(5) -0.013(5) -0.021(4) -0.033(6)
N11 0.055(5) 0.067(6) 0.070(5) -0.004(4) -0.022(4) -0.015(4)
N12 0.109(9) 0.083(8) 0.101(7) -0.008(7) -0.029(6) -0.048(7)
N15 0.067(6) 0.134(10) 0.125(9) -0.012(7) 0.002(6) -0.026(6)
N16 0.107(9) 0.067(8) 0.186(14) -0.047(9) -0.019(9) -0.006(7)
C1 0.064(6) 0.075(8) 0.069(7) -0.003(6) -0.023(5) -0.028(6)
C2 0.055(6) 0.076(7) 0.074(7) -0.019(6) -0.020(5) -0.008(5)
C3 0.058(6) 0.086(8) 0.065(7) -0.024(6) -0.012(5) -0.019(6)
C4 0.071(7) 0.075(8) 0.072(7) -0.004(6) -0.039(6) -0.017(6)
C5 0.078(7) 0.086(8) 0.075(7) -0.032(7) -0.028(6) -0.005(6)
C6 0.057(6) 0.085(8) 0.080(7) -0.023(6) -0.022(6) -0.008(6)
C7 0.052(6) 0.118(10) 0.068(7) -0.032(7) -0.014(5) -0.019(6)
C8 0.045(6) 0.100(9) 0.055(6) -0.034(6) -0.018(5) -0.002(6)
C9 0.056(6) 0.084(8) 0.050(6) -0.019(5) -0.016(5) 0.001(5)
C10 0.052(6) 0.067(7) 0.070(7) -0.012(5) -0.023(5) -0.007(5)
C11 0.068(7) 0.083(9) 0.075(7) -0.024(6) -0.029(6) -0.010(6)
C12 0.072(7) 0.075(8) 0.080(7) -0.028(6) -0.030(6) -0.001(6)
C13 0.036(6) 0.102(10) 0.085(7) -0.040(7) -0.022(5) 0.010(6)
C14 0.058(6) 0.071(7) 0.046(5) -0.009(5) -0.010(4) -0.011(5)
C15 0.048(5) 0.066(7) 0.052(6) -0.014(5) -0.014(4) -0.006(5)
C16 0.052(5) 0.071(7) 0.050(5) -0.008(5) -0.018(5) -0.011(5)
C17 0.054(6) 0.066(7) 0.057(6) -0.003(5) -0.015(5) -0.013(5)
C18 0.059(6) 0.047(6) 0.057(6) -0.005(5) -0.016(5) -0.012(5)
C19 0.068(6) 0.073(7) 0.038(5) -0.014(5) -0.008(5) -0.004(6)
C20 0.057(6) 0.069(7) 0.057(6) -0.009(5) -0.019(5) -0.017(5)
C21 0.052(5) 0.065(7) 0.054(6) -0.011(5) -0.018(4) -0.006(5)
C22 0.058(6) 0.063(7) 0.052(6) -0.010(5) -0.021(5) -0.008(5)
C23 0.054(6) 0.066(7) 0.060(6) -0.008(5) -0.024(5) -0.006(5)
C24 0.055(6) 0.069(7) 0.055(6) -0.010(5) -0.020(5) -0.006(6)
C25 0.067(7) 0.057(7) 0.074(7) -0.010(5) -0.026(5) -0.016(6)
C26 0.074(7) 0.068(8) 0.070(7) -0.015(6) -0.016(5) -0.017(6)
C27 0.051(6) 0.071(8) 0.060(6) -0.006(5) -0.021(5) -0.009(5)
C28 0.066(6) 0.062(7) 0.057(6) -0.010(5) -0.017(5) -0.012(5)
C39 0.058(6) 0.078(7) 0.066(6) -0.029(6) -0.018(5) -0.002(5)
C40 0.083(7) 0.076(7) 0.066(7) -0.015(6) -0.023(5) -0.016(6)
C41 0.080(7) 0.085(8) 0.064(7) -0.017(6) -0.016(5) -0.013(6)
C42 0.092(8) 0.098(9) 0.063(7) -0.031(6) -0.012(6) -0.002(7)
C43 0.112(9) 0.131(12) 0.076(8) -0.041(8) -0.020(7) -0.006(8)
C44 0.145(12) 0.171(15) 0.073(9) -0.051(9) -0.020(8) -0.027(11)
C45 0.132(11) 0.193(16) 0.085(9) -0.063(10) -0.014(8) -0.024(11)
C46 0.30(2) 0.182(18) 0.072(10) -0.063(11) -0.022(12) 0.009(17)
C47 0.25(3) 0.21(2) 0.16(2) -0.089(17) 0.000(17) -0.05(2)
C48 0.31(3) 0.20(3) 0.23(3) -0.10(2) -0.06(2) 0.01(2)
C49 0.063(6) 0.065(7) 0.067(6) -0.004(5) -0.025(5) -0.010(5)
C50 0.072(7) 0.099(9) 0.081(8) -0.022(6) -0.023(6) -0.016(6)
C51 0.094(9) 0.113(10) 0.088(8) -0.018(7) -0.038(7) -0.029(7)
C52 0.092(8) 0.141(11) 0.059(7) -0.022(7) -0.015(6) -0.052(8)
C53 0.085(8) 0.128(11) 0.067(7) -0.012(7) -0.016(6) -0.020(7)
C54 0.141(12) 0.158(14) 0.073(8) -0.020(9) -0.025(8) -0.060(11)
C55 0.120(10) 0.132(12) 0.068(8) -0.009(8) -0.029(7) -0.028(9)
C56 0.199(17) 0.186(17) 0.087(10) -0.023(11) -0.059(11) -0.038(14)
C57 0.19(2) 0.27(3) 0.122(15) -0.058(17) -0.040(15) 0.067(18)
C58 0.097(12) 0.27(2) 0.20(2) -0.096(19) -0.019(13) -0.028(13)
C59 0.075(7) 0.082(8) 0.061(7) -0.001(6) -0.015(5) -0.016(6)
C60 0.097(8) 0.092(9) 0.079(8) -0.009(7) -0.019(6) -0.002(7)
C61 0.142(11) 0.098(10) 0.054(7) 0.000(7) -0.017(7) 0.022(8)
C62 0.28(2) 0.115(13) 0.075(9) -0.011(9) -0.061(12) 0.016(13)
C63 0.24(2) 0.124(16) 0.20(2) -0.006(14) -0.053(17) -0.018(15)
C69 0.062(6) 0.097(8) 0.069(6) -0.021(6) -0.040(5) -0.001(6)
C70 0.065(6) 0.086(9) 0.060(6) -0.005(6) -0.016(5) -0.018(6)
C71 0.058(7) 0.089(9) 0.068(7) -0.015(6) -0.021(5) -0.018(6)
C72 0.049(6) 0.075(7) 0.075(7) -0.017(6) -0.021(5) -0.009(5)
C73 0.068(7) 0.096(9) 0.067(7) -0.004(6) -0.012(5) -0.030(7)
C74 0.060(7) 0.096(10) 0.101(9) -0.017(7) -0.028(6) -0.012(6)
C75 0.101(9) 0.068(8) 0.075(7) -0.006(6) -0.032(7) -0.022(7)
C76 0.059(7) 0.088(9) 0.074(7) -0.005(6) -0.021(5) -0.043(6)
C77 0.069(7) 0.088(9) 0.079(7) -0.029(6) -0.023(6) -0.015(6)
C78 0.060(7) 0.103(9) 0.083(7) -0.016(7) -0.030(6) -0.024(6)
C79 0.071(7) 0.081(8) 0.074(7) -0.019(6) -0.010(5) -0.026(7)
C80 0.078(8) 0.088(9) 0.131(10) -0.048(8) -0.010(7) -0.029(7)
C81 0.089(10) 0.092(11) 0.201(15) -0.060(10) -0.010(9) -0.041(8)
C82 0.086(10) 0.063(9) 0.220(16) -0.038(9) -0.001(9) -0.023(7)
C83 0.079(8) 0.064(9) 0.143(11) -0.016(8) -0.006(7) -0.017(7)
C84 0.061(7) 0.081(9) 0.089(8) -0.016(6) -0.015(5) -0.031(6)
C85 0.092(9) 0.086(10) 0.145(12) -0.020(9) -0.035(8) -0.001(9)
C86 0.108(10) 0.074(10) 0.175(14) 0.006(9) -0.043(10) 0.005(9)
C87 0.102(10) 0.068(9) 0.150(13) 0.015(10) -0.042(10) -0.008(8)
C88 0.090(11) 0.065(11) 0.27(2) -0.005(13) -0.012(14) -0.011(9)
C89 0.164(17) 0.144(19) 0.19(2) -0.065(17) 0.010(16) 0.005(14)
C90 0.40(5) 0.14(2) 0.22(3) -0.06(2) 0.00(3) -0.01(2)
C91 0.26(3) 0.16(2) 0.141(18) -0.012(14) -0.057(17) 0.010(17)
C92 0.138(13) 0.103(12) 0.146(14) -0.012(12) -0.008(12) -0.008(10)
C93 0.050(6) 0.107(9) 0.061(6) -0.012(6) -0.012(5) -0.012(6)
C94 0.050(6) 0.119(10) 0.093(8) -0.036(7) -0.019(6) 0.000(6)
C95 0.042(6) 0.080(8) 0.102(9) -0.011(7) -0.011(6) 0.013(5)
C96 0.081(8) 0.118(11) 0.079(9) -0.019(8) -0.001(7) -0.008(7)
C97 0.106(11) 0.188(17) 0.090(11) -0.030(11) -0.017(8) -0.017(11)
C98 0.120(12) 0.159(16) 0.099(11) -0.037(11) 0.010(10) 0.011(11)
C99 0.103(10) 0.121(12) 0.090(10) -0.027(10) 0.001(9) 0.010(8)
C100 0.068(8) 0.104(11) 0.128(12) 0.022(10) -0.027(8) -0.006(7)
C101 0.066(6) 0.072(7) 0.058(6) -0.013(5) -0.025(5) -0.018(5)
C102 0.067(6) 0.076(7) 0.065(6) -0.020(5) -0.022(5) -0.015(5)
C103 0.048(6) 0.069(7) 0.056(6) -0.009(5) -0.015(4) -0.002(5)
C104 0.072(7) 0.068(8) 0.078(7) -0.001(6) -0.030(5) -0.031(6)
C105 0.078(7) 0.055(7) 0.091(8) -0.006(6) -0.028(6) -0.006(6)
C106 0.052(6) 0.066(8) 0.097(8) -0.010(6) -0.028(5) -0.012(5)
C116 0.074(7) 0.082(9) 0.080(7) -0.010(6) -0.026(6) -0.032(6)
C107 0.065(7) 0.090(9) 0.067(7) -0.003(6) -0.024(5) -0.031(7)
C108 0.055(6) 0.057(7) 0.058(6) -0.011(5) -0.010(5) -0.021(5)
C109 0.086(7) 0.074(7) 0.045(6) -0.013(5) -0.026(5) -0.013(6)
C110 0.065(6) 0.053(7) 0.081(7) 0.006(5) -0.038(5) -0.007(5)
C111 0.071(7) 0.056(7) 0.065(6) -0.011(5) -0.026(5) -0.015(6)
C112 0.052(6) 0.075(8) 0.110(8) -0.020(6) -0.022(6) -0.007(6)
C113 0.075(8) 0.081(9) 0.137(11) -0.034(8) -0.020(7) 0.004(7)
C114 0.081(9) 0.077(10) 0.169(13) -0.043(9) -0.009(8) -0.014(7)
C115 0.105(10) 0.060(8) 0.131(11) -0.028(7) -0.018(8) -0.015(7)
C117 0.096(8) 0.072(9) 0.099(9) -0.009(7) -0.004(7) -0.023(8)
C118 0.120(11) 0.094(11) 0.164(13) -0.023(9) -0.015(9) -0.040(9)
C125 0.049(6) 0.089(9) 0.119(9) -0.027(7) 0.014(6) -0.013(6)
C126 0.065(7) 0.054(7) 0.131(10) -0.023(7) 0.022(6) 0.001(6)
C127 0.062(7) 0.070(8) 0.097(9) 0.022(7) -0.023(6) -0.005(6)
C128 0.155(14) 0.213(19) 0.074(9) -0.006(11) -0.017(10) -0.061(13)
C129 0.118(12) 0.25(2) 0.090(10) -0.011(12) -0.031(9) 0.027(13)
C130 0.108(12) 0.177(18) 0.163(16) -0.011(14) -0.027(11) 0.018(11)
C131 0.076(8) 0.117(12) 0.144(13) 0.037(10) -0.019(9) -0.026(8)
C132 0.080(9) 0.089(11) 0.149(13) 0.000(10) -0.022(9) -0.019(8)
O300 0.064(7) 0.070(9) 0.063(8) -0.003(6) -0.020(6) -0.033(6)
O301 0.111(11) 0.087(11) 0.104(11) -0.013(8) -0.069(9) -0.018(8)
O302 0.097(11) 0.094(12) 0.108(11) -0.026(9) -0.009(9) -0.036(9)

loop_
_atom_type_symbol
_atom_type_description
_atom_type_scat_dispersion_real
_atom_type_scat_dispersion_imag
_atom_type_scat_source
C C 0.0181 0.0091 'International Tables Vol C Tables 4.2.6.8 and 6.1.1.4'
H H 0.0000 0.0000 'International Tables Vol C Tables 4.2.6.8 and 6.1.1.4'
N N 0.0311 0.0180 'International Tables Vol C Tables 4.2.6.8 and 6.1.1.4'
O O 0.0492 0.0322 'International Tables Vol C Tables 4.2.6.8 and 6.1.1.4'

loop_
_geom_angle_atom_site_label_1
_geom_angle_atom_site_label_2
_geom_angle_atom_site_label_3
_geom_angle
_geom_angle_site_symmetry_1
_geom_angle_site_symmetry_3
_geom_angle_publ_flag
C30 C29 C7 115.2(9) . . ?
C30 C29 H29A 108.5 . . ?
C7 C29 H29A 108.5 . . ?
C30 C29 H29B 108.5 . . ?
C7 C29 H29B 108.5 . . ?
H29A C29 H29B 107.5 . . ?
C31 C30 C29 119.0(11) . . ?
C31 C30 H30A 107.6 . . ?
C29 C30 H30A 107.6 . . ?
C31 C30 H30B 107.6 . . ?
C29 C30 H30B 107.6 . . ?
H30A C30 H30B 107.0 . . ?
C30 C31 C32 118.5(13) . . ?
C30 C31 H31A 107.7 . . ?
C32 C31 H31A 107.7 . . ?
C30 C31 H31B 107.7 . . ?
C32 C31 H31B 107.7 . . ?
H31A C31 H31B 107.1 . . ?
C31 C32 C33A 121.1(13) . . ?
C31 C32 C33B 127(2) . . ?
C33A C32 C33B 49.9(18) . . ?
C31 C32 H32A 107.0 . . ?
C33A C32 H32A 107.0 . . ?
C33B C32 H32A 57.7 . . ?
C31 C32 H32B 107.1 . . ?
C33A C32 H32B 107.1 . . ?
C33B C32 H32B 125.7 . . ?
H32A C32 H32B 106.8 . . ?
C31 C32 H32C 105.5 . . ?
C33A C32 H32C 133.1 . . ?
C33B C32 H32C 105.5 . . ?
H32A C32 H32C 59.2 . . ?
H32B C32 H32C 50.0 . . ?
C31 C32 H32D 105.5 . . ?
C33A C32 H32D 59.2 . . ?
C33B C32 H32D 105.5 . . ?
H32A C32 H32D 146.9 . . ?
H32B C32 H32D 57.2 . . ?
H32C C32 H32D 106.1 . . ?
C34A C33A C32 114.9(15) . . ?
C34A C33A H33A 108.5 . . ?
C32 C33A H33A 108.6 . . ?
C34A C33A H33B 108.6 . . ?
C32 C33A H33B 108.5 . . ?
H33A C33A H33B 107.5 . . ?
C35 C34A C33A 111.3(17) . . ?
C35 C34A H34A 109.4 . . ?
C33A C34A H34A 109.4 . . ?
C35 C34A H34B 109.4 . . ?
C33A C34A H34B 109.4 . . ?
H34A C34A H34B 108.0 . . ?
C32 C33B C34B 114(2) . . ?
C32 C33B H33C 108.7 . . ?
C34B C33B H33C 108.7 . . ?
C32 C33B H33D 108.7 . . ?
C34B C33B H33D 108.6 . . ?
H33C C33B H33D 107.6 . . ?
C35 C34B C33B 142(3) . . ?
C35 C34B H34C 101.6 . . ?
C33B C34B H34C 101.6 . . ?
C35 C34B H34D 101.6 . . ?
C33B C34B H34D 101.6 . . ?
H34C C34B H34D 104.6 . . ?
C34A C35 C36 116(2) . . ?
C36 C35 C34B 126(2) . . ?
C34A C35 H35A 108.2 . . ?
C36 C35 H35A 108.2 . . ?
C34B C35 H35A 121.3 . . ?
C34A C35 H35B 108.2 . . ?
C36 C35 H35B 108.3 . . ?
C34B C35 H35B 76.5 . . ?
H35A C35 H35B 107.4 . . ?
C34A C35 H35C 133.5 . . ?
C36 C35 H35C 105.7 . . ?
C34B C35 H35C 105.7 . . ?
H35A C35 H35C 74.7 . . ?
C34A C35 H35D 81.7 . . ?
C36 C35 H35D 105.7 . . ?
C34B C35 H35D 105.7 . . ?
H35B C35 H35D 134.8 . . ?
H35C C35 H35D 106.2 . . ?
C37 C36 C35 108.4(18) . . ?
C37 C36 H36A 110.0 . . ?
C35 C36 H36A 110.0 . . ?
C37 C36 H36B 110.0 . . ?
C35 C36 H36B 110.0 . . ?
H36A C36 H36B 108.4 . . ?
C38 C37 C36 129(3) . . ?
C38 C37 H37 115.7 . . ?
C36 C37 H37 115.7 . . ?
C37 C38 H38A 120.0 . . ?
C37 C38 H38B 120.0 . . ?
H38A C38 H38B 120.0 . . ?
C19A N13A C118 153(5) . . ?
C19A N13A H13A 103.3 . . ?
C118 N13A H13A 103.3 . . ?
O13A N14A C24A 135(5) . . ?
O13A N14A O14A 115(4) . . ?
C24A N14A O14A 109(3) . . ?
N13A C19A C24A 156(4) . . ?
N13A C19A C20A 103(3) . . ?
C24A C19A C20A 101(3) . . ?
C19A C20A C21A 125(3) . . ?
C19A C20A H20A 117.6 . . ?
C21A C20A H20A 117.6 . . ?
C22A C21A C20A 132(4) . . ?
C22A C21A H21A 114.0 . . ?
C20A C21A H21A 114.1 . . ?
C21A C22A C23A 99(3) . . ?
C21A C22A H22A 130.3 . . ?
C23A C22A H22A 130.3 . . ?
C24A C23A C22A 110(3) . . ?
C24A C23A H23A 125.0 . . ?
C22A C23A H23A 125.0 . . ?
C23A C24A C19A 145(4) . . ?
C23A C24A N14A 94(3) . . ?
C19A C24A N14A 116(4) . . ?
C19B N13B C118 122(2) . . ?
C19B N13B H13B 119.2 . . ?
C118 N13B H13B 119.2 . . ?
O13B N14B C24B 132(6) . . ?
O13B N14B O14B 113(5) . . ?
C24B N14B O14B 108(3) . . ?
N13B C19B C24B 141(3) . . ?
N13B C19B C20B 116(3) . . ?
C24B C19B C20B 102(3) . . ?
C19B C20B C21B 126(3) . . ?
C19B C20B H20B 117.0 . . ?
C21B C20B H20B 117.0 . . ?
C22B C21B C20B 127(4) . . ?
C22B C21B H21B 116.3 . . ?
C20B C21B H21B 116.3 . . ?
C21B C22B C23B 104(3) . . ?
C21B C22B H22B 127.8 . . ?
C23B C22B H22B 127.8 . . ?
C24B C23B C22B 111(3) . . ?
C24B C23B H23B 124.3 . . ?
C22B C23B H23B 124.3 . . ?
C23B C24B C19B 146(4) . . ?
C23B C24B N14B 101(3) . . ?
C19B C24B N14B 112(4) . . ?
C4 O4 C69 118.7(7) . . ?
C6 O6 C77 121.0(7) . . ?
C11 O11 C85 118.8(10) . . ?
C13 O13 C93 115.8(8) . . ?
C18 O18 C101 117.5(6) . . ?
C20 O20 C109 118.5(7) . . ?
C25 O25 C117 118.3(8) . . ?
C27 O27 C125 116.3(8) . . ?
C71 N1 C70 122.8(9) . . ?
C71 N1 H1N 118.6 . . ?
C70 N1 H1N 118.6 . . ?
O101 N2 O102 121.8(9) . . ?
O101 N2 C76 120.3(10) . . ?
O102 N2 C76 117.9(10) . . ?
C79 N3 C78 122.0(9) . . ?
C79 N3 H3N 119.0 . . ?
C78 N3 H3N 119.0 . . ?
O104 N4 O103 121.2(9) . . ?
O104 N4 C84 122.3(10) . . ?
O103 N4 C84 116.6(10) . . ?
C87 N5 C86 131.0(12) . . ?
C87 N5 H5N 114.5 . . ?
C86 N5 H5N 114.5 . . ?
O106 N6 O105 116(3) . . ?
O106 N6 C88 125(3) . . ?
O105 N6 C88 119(3) . . ?
C95 N7 C94 123.7(8) . . ?
C95 N7 H7N 118.2 . . ?
C94 N7 H7N 118.2 . . ?
O107 N8 O108 121.5(15) . . ?
O107 N8 C100 126.6(15) . . ?
O108 N8 C100 111.9(16) . . ?
C103 N9 C102 120.6(8) . . ?
C103 N9 H9N 119.7 . . ?
C102 N9 H9N 119.7 . . ?
O110 N10 O109 119.0(9) . . ?
O110 N10 C108 121.9(8) . . ?
O109 N10 C108 119.1(9) . . ?
C111 N11 C110 125.4(8) . . ?
C111 N11 H11N 117.3 . . ?
C110 N11 H11N 117.3 . . ?
O111 N12 O112 122.4(12) . . ?
O111 N12 C116 121.0(11) . . ?
O112 N12 C116 116.7(12) . . ?
C127 N15 C126 124.1(10) . . ?
C127 N15 H15N 118.0 . . ?
C126 N15 H15N 118.0 . . ?
O116 N16 O115 119.8(15) . . ?
O116 N16 C132 123.4(14) . . ?
O115 N16 C132 116.6(10) . . ?
C6 C1 C2 116.7(9) . . ?
C6 C1 C28 118.8(9) . . ?
C2 C1 C28 124.5(8) . . ?
C3 C2 C1 123.4(9) . . ?
C3 C2 H2 118.3 . . ?
C1 C2 H2 118.3 . . ?
C2 C3 C4 116.9(9) . . ?
C2 C3 C7 123.2(8) . . ?
C4 C3 C7 119.8(9) . . ?
C5 C4 O4 124.5(8) . . ?
C5 C4 C3 122.4(9) . . ?
O4 C4 C3 113.2(9) . . ?
C4 C5 C6 119.7(9) . . ?
C4 C5 H5 120.2 . . ?
C6 C5 H5 120.2 . . ?
O6 C6 C5 124.5(9) . . ?
O6 C6 C1 114.7(9) . . ?
C5 C6 C1 120.7(10) . . ?
C3 C7 C8 110.3(8) . . ?
C3 C7 C29 115.2(9) . . ?
C8 C7 C29 107.3(8) . . ?
C3 C7 H7 107.9 . . ?
C8 C7 H7 107.9 . . ?
C29 C7 H7 107.9 . . ?
C9 C8 C13 114.6(11) . . ?
C9 C8 C7 121.6(9) . . ?
C13 C8 C7 123.3(9) . . ?
C10 C9 C8 124.6(9) . . ?
C10 C9 H9 117.7 . . ?
C8 C9 H9 117.7 . . ?
C9 C10 C11 117.6(9) . . ?
C9 C10 C14 121.8(9) . . ?
C11 C10 C14 120.6(10) . . ?
O11 C11 C12 122.9(10) . . ?
O11 C11 C10 116.7(9) . . ?
C12 C11 C10 120.4(12) . . ?
C13 C12 C11 120.4(10) . . ?
C13 C12 H12 119.8 . . ?
C11 C12 H12 119.8 . . ?
C12 C13 O13 123.0(10) . . ?
C12 C13 C8 122.4(9) . . ?
O13 C13 C8 114.6(11) . . ?
C15 C14 C10 111.7(7) . . ?
C15 C14 C39 114.2(7) . . ?
C10 C14 C39 109.4(7) . . ?
C15 C14 H14 107.1 . . ?
C10 C14 H14 107.1 . . ?
C39 C14 H14 107.1 . . ?
C20 C15 C16 114.8(8) . . ?
C20 C15 C14 122.1(8) . . ?
C16 C15 C14 123.1(8) . . ?
C17 C16 C15 123.5(8) . . ?
C17 C16 H16 118.3 . . ?
C15 C16 H16 118.3 . . ?
C16 C17 C18 118.5(8) . . ?
C16 C17 C21 122.9(8) . . ?
C18 C17 C21 118.6(8) . . ?
O18 C18 C19 123.5(8) . . ?
O18 C18 C17 116.4(8) . . ?
C19 C18 C17 120.1(9) . . ?
C20 C19 C18 119.5(8) . . ?
C20 C19 H19 120.2 . . ?
C18 C19 H19 120.2 . . ?
C19 C20 C15 123.6(8) . . ?
C19 C20 O20 123.9(8) . . ?
C15 C20 O20 112.4(8) . . ?
C22 C21 C49 110.1(7) . . ?
C22 C21 C17 112.4(7) . . ?
C49 C21 C17 113.6(7) . . ?
C22 C21 H21 106.8 . . ?
C49 C21 H21 106.8 . . ?
C17 C21 H21 106.8 . . ?
C23 C22 C27 116.3(9) . . ?
C23 C22 C21 122.5(9) . . ?
C27 C22 C21 121.1(8) . . ?
C24 C23 C22 123.4(9) . . ?
C24 C23 H23 118.3 . . ?
C22 C23 H23 118.3 . . ?
C23 C24 C25 118.6(9) . . ?
C23 C24 C28 121.8(9) . . ?
C25 C24 C28 119.6(10) . . ?
C24 C25 C26 121.1(10) . . ?
C24 C25 O25 118.3(9) . . ?
C26 C25 O25 120.6(9) . . ?
C27 C26 C25 120.3(10) . . ?
C27 C26 H26 119.8 . . ?
C25 C26 H26 119.8 . . ?
C26 C27 O27 125.2(9) . . ?
C26 C27 C22 120.3(9) . . ?
O27 C27 C22 114.5(9) . . ?
C1 C28 C24 113.2(8) . . ?
C1 C28 C59 112.3(8) . . ?
C24 C28 C59 110.1(7) . . ?
C1 C28 H28 106.9 . . ?
C24 C28 H28 106.9 . . ?
C59 C28 H28 106.9 . . ?
C40 C39 C14 113.6(7) . . ?
C40 C39 H39A 108.8 . . ?
C14 C39 H39A 108.8 . . ?
C40 C39 H39B 108.8 . . ?
C14 C39 H39B 108.8 . . ?
H39A C39 H39B 107.7 . . ?
C39 C40 C41 114.1(8) . . ?
C39 C40 H40A 108.7 . . ?
C41 C40 H40A 108.7 . . ?
C39 C40 H40B 108.7 . . ?
C41 C40 H40B 108.7 . . ?
H40A C40 H40B 107.6 . . ?
C42 C41 C40 115.7(8) . . ?
C42 C41 H41A 108.3 . . ?
C40 C41 H41A 108.3 . . ?
C42 C41 H41B 108.3 . . ?
C40 C41 H41B 108.3 . . ?
H41A C41 H41B 107.4 . . ?
C41 C42 C43 114.9(9) . . ?
C41 C42 H42A 108.5 . . ?
C43 C42 H42A 108.5 . . ?
C41 C42 H42B 108.5 . . ?
C43 C42 H42B 108.5 . . ?
H42A C42 H42B 107.5 . . ?
C44 C43 C42 114.1(10) . . ?
C44 C43 H43A 108.7 . . ?
C42 C43 H43A 108.7 . . ?
C44 C43 H43B 108.7 . . ?
C42 C43 H43B 108.7 . . ?
H43A C43 H43B 107.6 . . ?
C43 C44 C45 115.2(12) . . ?
C43 C44 H44A 108.5 . . ?
C45 C44 H44A 108.5 . . ?
C43 C44 H44B 108.5 . . ?
C45 C44 H44B 108.5 . . ?
H44A C44 H44B 107.5 . . ?
C46 C45 C44 113.2(12) . . ?
C46 C45 H45A 108.9 . . ?
C44 C45 H45A 108.9 . . ?
C46 C45 H45B 108.9 . . ?
C44 C45 H45B 108.9 . . ?
H45A C45 H45B 107.8 . . ?
C45 C46 C47 109.5(14) . . ?
C45 C46 H46A 109.8 . . ?
C47 C46 H46A 109.8 . . ?
C45 C46 H46B 109.8 . . ?
C47 C46 H46B 109.8 . . ?
H46A C46 H46B 108.2 . . ?
C48 C47 C46 118(2) . . ?
C48 C47 H47 121.1 . . ?
C46 C47 H47 121.1 . . ?
C47 C48 H48A 120.0 . . ?
C47 C48 H48B 120.0 . . ?
H48A C48 H48B 120.0 . . ?
C50 C49 C21 117.1(8) . . ?
C50 C49 H49A 108.0 . . ?
C21 C49 H49A 108.0 . . ?
C50 C49 H49B 108.0 . . ?
C21 C49 H49B 108.0 . . ?
H49A C49 H49B 107.3 . . ?
C49 C50 C51 114.3(9) . . ?
C49 C50 H50A 108.7 . . ?
C51 C50 H50A 108.7 . . ?
C49 C50 H50B 108.7 . . ?
C51 C50 H50B 108.7 . . ?
H50A C50 H50B 107.6 . . ?
C52 C51 C50 114.3(8) . . ?
C52 C51 H51A 108.7 . . ?
C50 C51 H51A 108.7 . . ?
C52 C51 H51B 108.7 . . ?
C50 C51 H51B 108.7 . . ?
H51A C51 H51B 107.6 . . ?
C53 C52 C51 113.7(9) . . ?
C53 C52 H52A 108.8 . . ?
C51 C52 H52A 108.8 . . ?
C53 C52 H52B 108.8 . . ?
C51 C52 H52B 108.8 . . ?
H52A C52 H52B 107.7 . . ?
C54 C53 C52 118.2(10) . . ?
C54 C53 H53A 107.7 . . ?
C52 C53 H53A 107.7 . . ?
C54 C53 H53B 107.7 . . ?
C52 C53 H53B 107.7 . . ?
H53A C53 H53B 107.1 . . ?
C53 C54 C55 116.3(11) . . ?
C53 C54 H54A 108.2 . . ?
C55 C54 H54A 108.2 . . ?
C53 C54 H54B 108.2 . . ?
C55 C54 H54B 108.2 . . ?
H54A C54 H54B 107.4 . . ?
C54 C55 C56 114.9(11) . . ?
C54 C55 H55A 108.5 . . ?
C56 C55 H55A 108.5 . . ?
C54 C55 H55B 108.5 . . ?
C56 C55 H55B 108.5 . . ?
H55A C55 H55B 107.5 . . ?
C57 C56 C55 112.6(13) . . ?
C57 C56 H56A 109.1 . . ?
C55 C56 H56A 109.1 . . ?
C57 C56 H56B 109.1 . . ?
C55 C56 H56B 109.1 . . ?
H56A C56 H56B 107.8 . . ?
C58 C57 C56 125(2) . . ?
C58 C57 H57 117.4 . . ?
C56 C57 H57 117.4 . . ?
C57 C58 H58A 120.0 . . ?
C57 C58 H58B 120.0 . . ?
H58A C58 H58B 120.0 . . ?
C60 C59 C28 113.6(8) . . ?
C60 C59 H59A 108.9 . . ?
C28 C59 H59A 108.9 . . ?
C60 C59 H59B 108.9 . . ?
C28 C59 H59B 108.8 . . ?
H59A C59 H59B 107.7 . . ?
C61 C60 C59 112.9(9) . . ?
C61 C60 H60A 109.0 . . ?
C59 C60 H60A 109.0 . . ?
C61 C60 H60B 109.0 . . ?
C59 C60 H60B 109.0 . . ?
H60A C60 H60B 107.8 . . ?
C62 C61 C60 111.4(10) . . ?
C62 C61 H61A 109.4 . . ?
C60 C61 H61A 109.4 . . ?
C62 C61 H61B 109.4 . . ?
C60 C61 H61B 109.4 . . ?
H61A C61 H61B 108.0 . . ?
C61 C62 C63 116.1(13) . . ?
C61 C62 H62A 108.3 . . ?
C63 C62 H62A 108.3 . . ?
C61 C62 H62B 108.3 . . ?
C63 C62 H62B 108.3 . . ?
H62A C62 H62B 107.4 . . ?
C62 C63 C64 109.4(18) . . ?
C62 C63 H63A 109.8 . . ?
C64 C63 H63A 109.8 . . ?
C62 C63 H63B 109.8 . . ?
C64 C63 H63B 109.8 . . ?
H63A C63 H63B 108.2 . . ?
C65 C64 C63 127(3) . . ?
C65 C64 H64A 105.6 . . ?
C63 C64 H64A 105.6 . . ?
C65 C64 H64B 105.6 . . ?
C63 C64 H64B 105.6 . . ?
H64A C64 H64B 106.1 . . ?
C64 C65 C66 106(4) . . ?
C64 C65 C67 123(3) . . ?
C66 C65 C67 49.5(14) . . ?
C64 C65 H65A 110.5 . . ?
C66 C65 H65A 110.5 . . ?
C67 C65 H65A 61.1 . . ?
C64 C65 H65B 110.5 . . ?
C66 C65 H65B 110.5 . . ?
C67 C65 H65B 125.6 . . ?
H65A C65 H65B 108.7 . . ?
C67 C66 C65 81(3) . . ?
C67 C66 H66A 115.1 . . ?
C65 C66 H66A 115.1 . . ?
C67 C66 H66B 115.1 . . ?
C65 C66 H66B 115.1 . . ?
H66A C66 H66B 112.2 . . ?
C68 C67 C66 111(4) . . ?
C68 C67 C65 139(4) . . ?
C66 C67 C65 49.6(14) . . ?
C68 C67 H67 124.5 . . ?
C66 C67 H67 124.5 . . ?
C65 C67 H67 84.7 . . ?
C67 C68 H68A 120.0 . . ?
C67 C68 H68B 120.0 . . ?
H68A C68 H68B 120.0 . . ?
O4 C69 C70 106.1(7) . . ?
O4 C69 H69A 110.5 . . ?
C70 C69 H69A 110.5 . . ?
O4 C69 H69B 110.5 . . ?
C70 C69 H69B 110.5 . . ?
H69A C69 H69B 108.7 . . ?
N1 C70 C69 112.4(8) . . ?
N1 C70 H70A 109.1 . . ?
C69 C70 H70A 109.1 . . ?
N1 C70 H70B 109.1 . . ?
C69 C70 H70B 109.1 . . ?
H70A C70 H70B 107.8 . . ?
N1 C71 C76 124.0(9) . . ?
N1 C71 C72 120.5(10) . . ?
C76 C71 C72 115.5(10) . . ?
C73 C72 C71 120.2(10) . . ?
C73 C72 H72 119.9 . . ?
C71 C72 H72 119.9 . . ?
C74 C73 C72 123.7(10) . . ?
C74 C73 H73 118.2 . . ?
C72 C73 H73 118.2 . . ?
C73 C74 C75 119.1(11) . . ?
C73 C74 H74 120.5 . . ?
C75 C74 H74 120.5 . . ?
C74 C75 C76 118.6(10) . . ?
C74 C75 H75 120.7 . . ?
C76 C75 H75 120.7 . . ?
C75 C76 C71 122.9(9) . . ?
C75 C76 N2 115.9(10) . . ?
C71 C76 N2 121.2(10) . . ?
O6 C77 C78 106.9(8) . . ?
O6 C77 H77A 110.3 . . ?
C78 C77 H77A 110.3 . . ?
O6 C77 H77B 110.3 . . ?
C78 C77 H77B 110.3 . . ?
H77A C77 H77B 108.6 . . ?
N3 C78 C77 112.8(9) . . ?
N3 C78 H78A 109.0 . . ?
C77 C78 H78A 109.0 . . ?
N3 C78 H78B 109.0 . . ?
C77 C78 H78B 109.0 . . ?
H78A C78 H78B 107.8 . . ?
N3 C79 C84 125.2(10) . . ?
N3 C79 C80 120.3(10) . . ?
C84 C79 C80 114.4(10) . . ?
C81 C80 C79 122.1(11) . . ?
C81 C80 H80 119.0 . . ?
C79 C80 H80 119.0 . . ?
C80 C81 C82 121.1(12) . . ?
C80 C81 H81 119.5 . . ?
C82 C81 H81 119.5 . . ?
C83 C82 C81 119.7(13) . . ?
C83 C82 H82 120.2 . . ?
C81 C82 H82 120.2 . . ?
C82 C83 C84 121.3(11) . . ?
C82 C83 H83 119.3 . . ?
C84 C83 H83 119.3 . . ?
C83 C84 N4 119.0(10) . . ?
C83 C84 C79 120.9(10) . . ?
N4 C84 C79 120.1(10) . . ?
O11 C85 C86 109.4(11) . . ?
O11 C85 H85A 109.8 . . ?
C86 C85 H85A 109.8 . . ?
O11 C85 H85B 109.8 . . ?
C86 C85 H85B 109.8 . . ?
H85A C85 H85B 108.2 . . ?
N5 C86 C85 107.8(12) . . ?
N5 C86 H86A 110.1 . . ?
C85 C86 H86A 110.2 . . ?
N5 C86 H86B 110.2 . . ?
C85 C86 H86B 110.1 . . ?
H86A C86 H86B 108.5 . . ?
N5 C87 C88 124.5(11) . . ?
N5 C87 C92 115.5(11) . . ?
C88 C87 C92 120.0 . . ?
N6 C88 C87 122.3(17) . . ?
N6 C88 C89 117.7(17) . . ?
C87 C88 C89 120.0 . . ?
C90 C89 C88 120.0 . . ?
C90 C89 H89 120.0 . . ?
C88 C89 H89 120.0 . . ?
C89 C90 C91 120.0 . . ?
C89 C90 H90 120.0 . . ?
C91 C90 H90 120.0 . . ?
C92 C91 C90 120.0 . . ?
C92 C91 H91 120.0 . . ?
C90 C91 H91 120.0 . . ?
C91 C92 C87 120.0 . . ?
C91 C92 H92 120.0 . . ?
C87 C92 H92 120.0 . . ?
O13 C93 C94 107.7(9) . . ?
O13 C93 H93A 110.2 . . ?
C94 C93 H93A 110.2 . . ?
O13 C93 H93B 110.2 . . ?
C94 C93 H93B 110.2 . . ?
H93A C93 H93B 108.5 . . ?
N7 C94 C93 111.6(10) . . ?
N7 C94 H94A 109.3 . . ?
C93 C94 H94A 109.3 . . ?
N7 C94 H94B 109.3 . . ?
C93 C94 H94B 109.3 . . ?
H94A C94 H94B 108.0 . . ?
N7 C95 C96 121.8(10) . . ?
N7 C95 C100 127.1(11) . . ?
C96 C95 C100 111.1(12) . . ?
C97 C96 C95 122.2(12) . . ?
C97 C96 H96 118.9 . . ?
C95 C96 H96 118.9 . . ?
C96 C97 C98 122.7(13) . . ?
C96 C97 H97 118.6 . . ?
C98 C97 H97 118.6 . . ?
C99 C98 C97 117.4(14) . . ?
C99 C98 H98 121.3 . . ?
C97 C98 H98 121.3 . . ?
C98 C99 C100 120.2(14) . . ?
C98 C99 H99 119.9 . . ?
C100 C99 H99 119.9 . . ?
C99 C100 C95 126.3(12) . . ?
C99 C100 N8 120.0(14) . . ?
C95 C100 N8 113.7(14) . . ?
O18 C101 C102 105.7(7) . . ?
O18 C101 H10A 110.6 . . ?
C102 C101 H10A 110.6 . . ?
O18 C101 H10B 110.6 . . ?
C102 C101 H10B 110.6 . . ?
H10A C101 H10B 108.7 . . ?
N9 C102 C101 111.5(8) . . ?
N9 C102 H10C 109.3 . . ?
C101 C102 H10C 109.3 . . ?
N9 C102 H10D 109.3 . . ?
C101 C102 H10D 109.3 . . ?
H10C C102 H10D 108.0 . . ?
N9 C103 C104 122.8(9) . . ?
N9 C103 C108 121.0(9) . . ?
C104 C103 C108 116.2(9) . . ?
C105 C104 C103 121.9(9) . . ?
C105 C104 H104 119.0 . . ?
C103 C104 H104 119.1 . . ?
C104 C105 C106 121.2(10) . . ?
C104 C105 H105 119.4 . . ?
C106 C105 H105 119.4 . . ?
C107 C106 C105 118.8(10) . . ?
C107 C106 H106 120.6 . . ?
C105 C106 H106 120.6 . . ?
C111 C116 C115 121.3(10) . . ?
C111 C116 N12 120.3(11) . . ?
C115 C116 N12 118.4(11) . . ?
C106 C107 C108 121.5(9) . . ?
C106 C107 H107 119.2 . . ?
C108 C107 H107 119.2 . . ?
C103 C108 N10 122.5(9) . . ?
C103 C108 C107 120.3(9) . . ?
N10 C108 C107 117.2(9) . . ?
O20 C109 C110 106.1(7) . . ?
O20 C109 H10E 110.5 . . ?
C110 C109 H10E 110.5 . . ?
O20 C109 H10F 110.5 . . ?
C110 C109 H10F 110.5 . . ?
H10E C109 H10F 108.7 . . ?
N11 C110 C109 110.9(7) . . ?
N11 C110 H11A 109.5 . . ?
C109 C110 H11A 109.5 . . ?
N11 C110 H11B 109.5 . . ?
C109 C110 H11B 109.5 . . ?
H11A C110 H11B 108.1 . . ?
N11 C111 C116 123.7(9) . . ?
N11 C111 C112 119.9(9) . . ?
C116 C111 C112 116.3(10) . . ?
C113 C112 C111 121.0(11) . . ?
C113 C112 H112 119.5 . . ?
C111 C112 H112 119.5 . . ?
C112 C113 C114 122.3(11) . . ?
C112 C113 H113 118.8 . . ?
C114 C113 H113 118.8 . . ?
C115 C114 C113 117.0(12) . . ?
C115 C114 H114 121.5 . . ?
C113 C114 H114 121.5 . . ?
C114 C115 C116 121.9(12) . . ?
C114 C115 H115 119.1 . . ?
C116 C115 H115 119.1 . . ?
O25 C117 C118 108.0(10) . . ?
O25 C117 H11C 110.1 . . ?
C118 C117 H11C 110.1 . . ?
O25 C117 H11D 110.1 . . ?
C118 C117 H11D 110.1 . . ?
H11C C117 H11D 108.4 . . ?
N13B C118 C117 110.1(14) . . ?
C117 C118 N13A 102(3) . . ?
N13B C118 H11E 125.2 . . ?
C117 C118 H11E 111.3 . . ?
N13A C118 H11E 111.3 . . ?
N13B C118 H11F 86.8 . . ?
C117 C118 H11F 111.3 . . ?
N13A C118 H11F 111.4 . . ?
H11E C118 H11F 109.2 . . ?
N13B C118 H11G 109.7 . . ?
C117 C118 H11G 109.6 . . ?
N13A C118 H11G 133.3 . . ?
H11E C118 H11G 88.2 . . ?
N13B C118 H11H 109.6 . . ?
C117 C118 H11H 109.6 . . ?
N13A C118 H11H 91.7 . . ?
H11F C118 H11H 126.5 . . ?
H11G C118 H11H 108.2 . . ?
O27 C125 C126 106.2(9) . . ?
O27 C125 H12A 110.5 . . ?
C126 C125 H12A 110.5 . . ?
O27 C125 H12B 110.5 . . ?
C126 C125 H12B 110.5 . . ?
H12A C125 H12B 108.7 . . ?
N15 C126 C125 109.4(9) . . ?
N15 C126 H12C 109.8 . . ?
C125 C126 H12C 109.8 . . ?
N15 C126 H12D 109.8 . . ?
C125 C126 H12D 109.8 . . ?
H12C C126 H12D 108.3 . . ?
N15 C127 C128 121.0(6) . . ?
N15 C127 C132 118.8(6) . . ?
C128 C127 C132 120.0 . . ?
C129 C128 C127 120.0 . . ?
C129 C128 H128 120.0 . . ?
C127 C128 H128 120.0 . . ?
C128 C129 C130 120.0 . . ?
C128 C129 H129 120.0 . . ?
C130 C129 H129 120.0 . . ?
C129 C130 C131 120.0 . . ?
C129 C130 H130 120.0 . . ?
C131 C130 H130 120.0 . . ?
C132 C131 C130 120.0 . . ?
C132 C131 H131 120.0 . . ?
C130 C131 H131 120.0 . . ?
C131 C132 C127 120.0 . . ?
C131 C132 N16 112.5(6) . . ?
C127 C132 N16 127.4(7) . . ?

loop_
_geom_bond_atom_site_label_1
_geom_bond_atom_site_label_2
_geom_bond_distance
_geom_bond_site_symmetry_2
_geom_bond_publ_flag
C29 C30 1.513(14) . ?
C29 C7 1.544(13) . ?
C29 H29A 0.9900 . ?
C29 H29B 0.9900 . ?
C30 C31 1.408(16) . ?
C30 H30A 0.9900 . ?
C30 H30B 0.9900 . ?
C31 C32 1.545(18) . ?
C31 H31A 0.9900 . ?
C31 H31B 0.9900 . ?
C32 C33A 1.551(16) . ?
C32 C33B 1.567(19) . ?
C32 H32A 0.9900 . ?
C32 H32B 0.9900 . ?
C32 H32C 0.9900 . ?
C32 H32D 0.9900 . ?
C33A C34A 1.542(18) . ?
C33A H33A 0.9900 . ?
C33A H33B 0.9900 . ?
C34A C35 1.494(18) . ?
C34A H34A 0.9900 . ?
C34A H34B 0.9900 . ?
C33B C34B 1.572(19) . ?
C33B H33C 0.9900 . ?
C33B H33D 0.9900 . ?
C34B C35 1.542(19) . ?
C34B H34C 0.9900 . ?
C34B H34D 0.9900 . ?
C35 C36 1.537(17) . ?
C35 H35A 0.9900 . ?
C35 H35B 0.9900 . ?
C35 H35C 0.9900 . ?
C35 H35D 0.9900 . ?
C36 C37 1.501(17) . ?
C36 H36A 0.9900 . ?
C36 H36B 0.9900 . ?
C37 C38 1.316(19) . ?
C37 H37 0.9500 . ?
C38 H38A 0.9500 . ?
C38 H38B 0.9500 . ?
O13A N14A 1.01(3) . ?
O14A N14A 1.56(5) . ?
N13A C19A 1.11(4) . ?
N13A C118 1.53(2) . ?
N13A H13A 0.8800 . ?
N14A C24A 1.55(4) . ?
C19A C24A 1.32(3) . ?
C19A C20A 1.36(3) . ?
C20A C21A 1.45(3) . ?
C20A H20A 0.9500 . ?
C21A C22A 1.37(4) . ?
C21A H21A 0.9500 . ?
C22A C23A 1.70(5) . ?
C22A H22A 0.9500 . ?
C23A C24A 1.30(4) . ?
C23A H23A 0.9500 . ?
O13B N14B 1.00(3) . ?
O14B N14B 1.57(5) . ?
N13B C19B 1.05(4) . ?
N13B C118 1.46(2) . ?
N13B H13B 0.8800 . ?
N14B C24B 1.55(4) . ?
C19B C24B 1.32(3) . ?
C19B C20B 1.36(4) . ?
C20B C21B 1.48(3) . ?
C20B H20B 0.9500 . ?
C21B C22B 1.37(3) . ?
C21B H21B 0.9500 . ?
C22B C23B 1.70(5) . ?
C22B H22B 0.9500 . ?
C23B C24B 1.28(4) . ?
C23B H23B 0.9500 . ?
O4 C4 1.386(10) . ?
O4 C69 1.433(9) . ?
O6 C6 1.374(11) . ?
O6 C77 1.441(10) . ?
O11 C11 1.360(12) . ?
O11 C85 1.362(13) . ?
O13 C13 1.381(11) . ?
O13 C93 1.410(11) . ?
O18 C18 1.370(10) . ?
O18 C101 1.443(10) . ?
O20 C20 1.413(10) . ?
O20 C109 1.427(10) . ?
O25 C25 1.383(11) . ?
O25 C117 1.401(12) . ?
O27 C27 1.376(10) . ?
O27 C125 1.400(11) . ?
O101 N2 1.222(10) . ?
O102 N2 1.258(10) . ?
O103 N4 1.261(10) . ?
O104 N4 1.211(10) . ?
O105 N6 1.23(3) . ?
O106 N6 1.18(4) . ?
O107 N8 1.210(16) . ?
O108 N8 1.298(16) . ?
O109 N10 1.264(9) . ?
O110 N10 1.245(10) . ?
O111 N12 1.171(11) . ?
O112 N12 1.241(12) . ?
O115 N16 1.283(15) . ?
O116 N16 1.227(13) . ?
N1 C71 1.337(12) . ?
N1 C70 1.433(12) . ?
N1 H1N 0.8800 . ?
N2 C76 1.437(12) . ?
N3 C79 1.349(12) . ?
N3 C78 1.446(11) . ?
N3 H3N 0.8800 . ?
N4 C84 1.418(13) . ?
N5 C87 1.365(15) . ?
N5 C86 1.461(16) . ?
N5 H5N 0.8800 . ?
N6 C88 1.37(2) . ?
N7 C95 1.342(13) . ?
N7 C94 1.467(12) . ?
N7 H7N 0.8800 . ?
N8 C100 1.481(18) . ?
N9 C103 1.369(11) . ?
N9 C102 1.482(11) . ?
N9 H9N 0.8800 . ?
N10 C108 1.415(12) . ?
N11 C111 1.344(11) . ?
N11 C110 1.466(11) . ?
N11 H11N 0.8800 . ?
N12 C116 1.464(14) . ?
N15 C127 1.329(12) . ?
N15 C126 1.481(13) . ?
N15 H15N 0.8800 . ?
N16 C132 1.436(15) . ?
C1 C6 1.399(13) . ?
C1 C2 1.410(13) . ?
C1 C28 1.514(12) . ?
C2 C3 1.373(12) . ?
C2 H2 0.9500 . ?
C3 C4 1.397(12) . ?
C3 C7 1.504(13) . ?
C4 C5 1.355(13) . ?
C5 C6 1.396(13) . ?
C5 H5 0.9500 . ?
C7 C8 1.514(14) . ?
C7 H7 1.0000 . ?
C8 C9 1.404(12) . ?
C8 C13 1.420(14) . ?
C9 C10 1.384(13) . ?
C9 H9 0.9500 . ?
C10 C11 1.397(13) . ?
C10 C14 1.520(12) . ?
C11 C12 1.386(14) . ?
C12 C13 1.369(14) . ?
C12 H12 0.9500 . ?
C14 C15 1.504(12) . ?
C14 C39 1.545(11) . ?
C14 H14 1.0000 . ?
C15 C20 1.389(12) . ?
C15 C16 1.405(11) . ?
C16 C17 1.371(12) . ?
C16 H16 0.9500 . ?
C17 C18 1.395(12) . ?
C17 C21 1.547(12) . ?
C18 C19 1.375(11) . ?
C19 C20 1.366(12) . ?
C19 H19 0.9500 . ?
C21 C22 1.507(12) . ?
C21 C49 1.523(11) . ?
C21 H21 1.0000 . ?
C22 C23 1.405(12) . ?
C22 C27 1.413(12) . ?
C23 C24 1.351(12) . ?
C23 H23 0.9500 . ?
C24 C25 1.367(13) . ?
C24 C28 1.532(12) . ?
C25 C26 1.380(13) . ?
C26 C27 1.369(13) . ?
C26 H26 0.9500 . ?
C28 C59 1.549(12) . ?
C28 H28 1.0000 . ?
C39 C40 1.506(12) . ?
C39 H39A 0.9900 . ?
C39 H39B 0.9900 . ?
C40 C41 1.509(12) . ?
C40 H40A 0.9900 . ?
C40 H40B 0.9900 . ?
C41 C42 1.493(13) . ?
C41 H41A 0.9900 . ?
C41 H41B 0.9900 . ?
C42 C43 1.514(14) . ?
C42 H42A 0.9900 . ?
C42 H42B 0.9900 . ?
C43 C44 1.488(16) . ?
C43 H43A 0.9900 . ?
C43 H43B 0.9900 . ?
C44 C45 1.529(16) . ?
C44 H44A 0.9900 . ?
C44 H44B 0.9900 . ?
C45 C46 1.500(14) . ?
C45 H45A 0.9900 . ?
C45 H45B 0.9900 . ?
C46 C47 1.548(16) . ?
C46 H46A 0.9900 . ?
C46 H46B 0.9900 . ?
C47 C48 1.256(16) . ?
C47 H47 0.9500 . ?
C48 H48A 0.9500 . ?
C48 H48B 0.9500 . ?
C49 C50 1.496(13) . ?
C49 H49A 0.9900 . ?
C49 H49B 0.9900 . ?
C50 C51 1.566(13) . ?
C50 H50A 0.9900 . ?
C50 H50B 0.9900 . ?
C51 C52 1.513(14) . ?
C51 H51A 0.9900 . ?
C51 H51B 0.9900 . ?
C52 C53 1.488(13) . ?
C52 H52A 0.9900 . ?
C52 H52B 0.9900 . ?
C53 C54 1.447(16) . ?
C53 H53A 0.9900 . ?
C53 H53B 0.9900 . ?
C54 C55 1.495(15) . ?
C54 H54A 0.9900 . ?
C54 H54B 0.9900 . ?
C55 C56 1.524(14) . ?
C55 H55A 0.9900 . ?
C55 H55B 0.9900 . ?
C56 C57 1.506(15) . ?
C56 H56A 0.9900 . ?
C56 H56B 0.9900 . ?
C57 C58 1.254(15) . ?
C57 H57 0.9500 . ?
C58 H58A 0.9500 . ?
C58 H58B 0.9500 . ?
C59 C60 1.507(13) . ?
C59 H59A 0.9900 . ?
C59 H59B 0.9900 . ?
C60 C61 1.495(14) . ?
C60 H60A 0.9900 . ?
C60 H60B 0.9900 . ?
C61 C62 1.489(16) . ?
C61 H61A 0.9900 . ?
C61 H61B 0.9900 . ?
C62 C63 1.50(2) . ?
C62 H62A 0.9900 . ?
C62 H62B 0.9900 . ?
C63 C64 1.64(3) . ?
C63 H63A 0.9900 . ?
C63 H63B 0.9900 . ?
C64 C65 1.33(4) . ?
C64 H64A 0.9900 . ?
C64 H64B 0.9900 . ?
C65 C66 1.548(19) . ?
C65 C67 2.01(5) . ?
C65 H65A 0.9900 . ?
C65 H65B 0.9900 . ?
C66 C67 1.544(19) . ?
C66 H66A 0.9900 . ?
C66 H66B 0.9900 . ?
C67 C68 1.336(19) . ?
C67 H67 0.9500 . ?
C68 H68A 0.9500 . ?
C68 H68B 0.9500 . ?
C69 C70 1.517(12) . ?
C69 H69A 0.9900 . ?
C69 H69B 0.9900 . ?
C70 H70A 0.9900 . ?
C70 H70B 0.9900 . ?
C71 C76 1.410(14) . ?
C71 C72 1.421(13) . ?
C72 C73 1.366(13) . ?
C72 H72 0.9500 . ?
C73 C74 1.359(14) . ?
C73 H73 0.9500 . ?
C74 C75 1.381(14) . ?
C74 H74 0.9500 . ?
C75 C76 1.408(14) . ?
C75 H75 0.9500 . ?
C77 C78 1.492(13) . ?
C77 H77A 0.9900 . ?
C77 H77B 0.9900 . ?
C78 H78A 0.9900 . ?
C78 H78B 0.9900 . ?
C79 C84 1.444(13) . ?
C79 C80 1.444(15) . ?
C80 C81 1.355(16) . ?
C80 H80 0.9500 . ?
C81 C82 1.391(16) . ?
C81 H81 0.9500 . ?
C82 C83 1.348(15) . ?
C82 H82 0.9500 . ?
C83 C84 1.398(14) . ?
C83 H83 0.9500 . ?
C85 C86 1.522(17) . ?
C85 H85A 0.9900 . ?
C85 H85B 0.9900 . ?
C86 H86A 0.9900 . ?
C86 H86B 0.9900 . ?
C87 C88 1.3900 . ?
C87 C92 1.3900 . ?
C88 C89 1.3900 . ?
C89 C90 1.3900 . ?
C89 H89 0.9500 . ?
C90 C91 1.3900 . ?
C90 H90 0.9500 . ?
C91 C92 1.3900 . ?
C91 H91 0.9500 . ?
C92 H92 0.9500 . ?
C93 C94 1.504(13) . ?
C93 H93A 0.9900 . ?
C93 H93B 0.9900 . ?
C94 H94A 0.9900 . ?
C94 H94B 0.9900 . ?
C95 C96 1.399(15) . ?
C95 C100 1.448(17) . ?
C96 C97 1.354(16) . ?
C96 H96 0.9500 . ?
C97 C98 1.414(19) . ?
C97 H97 0.9500 . ?
C98 C99 1.324(17) . ?
C98 H98 0.9500 . ?
C99 C100 1.340(17) . ?
C99 H99 0.9500 . ?
C101 C102 1.498(12) . ?
C101 H10A 0.9900 . ?
C101 H10B 0.9900 . ?
C102 H10C 0.9900 . ?
C102 H10D 0.9900 . ?
C103 C104 1.389(13) . ?
C103 C108 1.414(12) . ?
C104 C105 1.373(13) . ?
C104 H104 0.9500 . ?
C105 C106 1.396(13) . ?
C105 H105 0.9500 . ?
C106 C107 1.324(13) . ?
C106 H106 0.9500 . ?
C116 C111 1.375(13) . ?
C116 C115 1.414(14) . ?
C107 C108 1.423(13) . ?
C107 H107 0.9500 . ?
C109 C110 1.477(12) . ?
C109 H10E 0.9900 . ?
C109 H10F 0.9900 . ?
C110 H11A 0.9900 . ?
C110 H11B 0.9900 . ?
C111 C112 1.411(13) . ?
C112 C113 1.373(14) . ?
C112 H112 0.9500 . ?
C113 C114 1.390(16) . ?
C113 H113 0.9500 . ?
C114 C115 1.352(15) . ?
C114 H114 0.9500 . ?
C115 H115 0.9500 . ?
C117 C118 1.518(16) . ?
C117 H11C 0.9900 . ?
C117 H11D 0.9900 . ?
C118 H11E 0.9900 . ?
C118 H11F 0.9900 . ?
C118 H11G 0.9900 . ?
C118 H11H 0.9900 . ?
C125 C126 1.559(14) . ?
C125 H12A 0.9900 . ?
C125 H12B 0.9900 . ?
C126 H12C 0.9900 . ?
C126 H12D 0.9900 . ?
C127 C128 1.3900 . ?
C127 C132 1.3900 . ?
C128 C129 1.3900 . ?
C128 H128 0.9500 . ?
C129 C130 1.3900 . ?
C129 H129 0.9500 . ?
C130 C131 1.3900 . ?
C130 H130 0.9500 . ?
C131 C132 1.3900 . ?
C131 H131 0.9500 . ?

loop_
_geom_hbond_atom_site_label_D
_geom_hbond_atom_site_label_H
_geom_hbond_atom_site_label_A
_geom_hbond_distance_DH
_geom_hbond_distance_HA
_geom_hbond_distance_DA
_geom_hbond_angle_DHA
_geom_hbond_site_symmetry_A
N13A H13A O14A 0.88 2.21 2.87(5) 131.5 .
N13B H13B O14B 0.88 1.79 2.46(4) 130.9 .
N1 H1N O101 0.88 1.97 2.616(11) 128.9 .
N3 H3N O104 0.88 2.04 2.660(10) 126.6 .
N5 H5N O106 0.88 2.03 2.68(3) 130.2 .
N7 H7N O107 0.88 1.96 2.619(13) 130.3 .
N9 H9N O110 0.88 1.98 2.615(9) 128.2 .
N11 H11N O111 0.88 1.92 2.581(11) 130.3 .
N15 H15N O115 0.88 1.92 2.600(15) 132.3 .

loop_
_geom_torsion_atom_site_label_1
_geom_torsion_atom_site_label_2
_geom_torsion_atom_site_label_3
_geom_torsion_atom_site_label_4
_geom_torsion
_geom_torsion_site_symmetry_1
_geom_torsion_site_symmetry_2
_geom_torsion_site_symmetry_3
_geom_torsion_site_symmetry_4
_geom_torsion_publ_flag
C7 C29 C30 C31 158.5(15) . . . . ?
C29 C30 C31 C32 -176.4(16) . . . . ?
C30 C31 C32 C33A 172(2) . . . . ?
C30 C31 C32 C33B 111(3) . . . . ?
C31 C32 C33A C34A 168(2) . . . . ?
C33B C32 C33A C34A -77(3) . . . . ?
C32 C33A C34A C35 163(3) . . . . ?
C31 C32 C33B C34B 150(2) . . . . ?
C33A C32 C33B C34B 48(3) . . . . ?
C32 C33B C34B C35 -100(7) . . . . ?
C33A C34A C35 C36 167(2) . . . . ?
C33A C34A C35 C34B -75(3) . . . . ?
C33B C34B C35 C34A 99(6) . . . . ?
C33B C34B C35 C36 -179(4) . . . . ?
C34A C35 C36 C37 -166(2) . . . . ?
C34B C35 C36 C37 158(3) . . . . ?
C35 C36 C37 C38 117(4) . . . . ?
C118 N13A C19A C24A 179(7) . . . . ?
C118 N13A C19A C20A -12(15) . . . . ?
N13A C19A C20A C21A -179(5) . . . . ?
C24A C19A C20A C21A -3(4) . . . . ?
C19A C20A C21A C22A 12(8) . . . . ?
C20A C21A C22A C23A -22(8) . . . . ?
C21A C22A C23A C24A 25(6) . . . . ?
C22A C23A C24A C19A -35(7) . . . . ?
C22A C23A C24A N14A 172(4) . . . . ?
N13A C19A C24A C23A -170(11) . . . . ?
C20A C19A C24A C23A 21(7) . . . . ?
N13A C19A C24A N14A -20(13) . . . . ?
C20A C19A C24A N14A 171(3) . . . . ?
O13A N14A C24A C23A -13(6) . . . . ?
O14A N14A C24A C23A 179(3) . . . . ?
O13A N14A C24A C19A -176(5) . . . . ?
O14A N14A C24A C19A 16(4) . . . . ?
C118 N13B C19B C24B 172(4) . . . . ?
C118 N13B C19B C20B -23(5) . . . . ?
N13B C19B C20B C21B -166(5) . . . . ?
C24B C19B C20B C21B 4(7) . . . . ?
C19B C20B C21B C22B -17(10) . . . . ?
C20B C21B C22B C23B 12(7) . . . . ?
C21B C22B C23B C24B 0(4) . . . . ?
C22B C23B C24B C19B -17(7) . . . . ?
C22B C23B C24B N14B -180(3) . . . . ?
N13B C19B C24B C23B -179(5) . . . . ?
C20B C19B C24B C23B 15(7) . . . . ?
N13B C19B C24B N14B -17(6) . . . . ?
C20B C19B C24B N14B 177(4) . . . . ?
O13B N14B C24B C23B -14(7) . . . . ?
O14B N14B C24B C23B -164(3) . . . . ?
O13B N14B C24B C19B 176(6) . . . . ?
O14B N14B C24B C19B 27(4) . . . . ?
C6 C1 C2 C3 -2.5(15) . . . . ?
C28 C1 C2 C3 177.8(9) . . . . ?
C1 C2 C3 C4 -2.0(15) . . . . ?
C1 C2 C3 C7 -178.3(10) . . . . ?
C69 O4 C4 C5 -10.4(15) . . . . ?
C69 O4 C4 C3 169.8(9) . . . . ?
C2 C3 C4 C5 5.1(15) . . . . ?
C7 C3 C4 C5 -178.4(10) . . . . ?
C2 C3 C4 O4 -175.1(8) . . . . ?
C7 C3 C4 O4 1.3(13) . . . . ?
O4 C4 C5 C6 176.7(9) . . . . ?
C3 C4 C5 C6 -3.6(17) . . . . ?
C77 O6 C6 C5 9.0(15) . . . . ?
C77 O6 C6 C1 -168.7(8) . . . . ?
C4 C5 C6 O6 -178.9(10) . . . . ?
C4 C5 C6 C1 -1.3(16) . . . . ?
C2 C1 C6 O6 -178.0(9) . . . . ?
C28 C1 C6 O6 1.7(13) . . . . ?
C2 C1 C6 C5 4.2(15) . . . . ?
C28 C1 C6 C5 -176.1(9) . . . . ?
C2 C3 C7 C8 -106.7(11) . . . . ?
C4 C3 C7 C8 77.1(11) . . . . ?
C2 C3 C7 C29 14.9(15) . . . . ?
C4 C3 C7 C29 -161.3(9) . . . . ?
C30 C29 C7 C3 180.0(9) . . . . ?
C30 C29 C7 C8 -56.7(11) . . . . ?
C3 C7 C8 C9 51.5(10) . . . . ?
C29 C7 C8 C9 -74.7(10) . . . . ?
C3 C7 C8 C13 -136.7(8) . . . . ?
C29 C7 C8 C13 97.1(10) . . . . ?
C13 C8 C9 C10 -1.8(12) . . . . ?
C7 C8 C9 C10 170.6(8) . . . . ?
C8 C9 C10 C11 3.1(13) . . . . ?
C8 C9 C10 C14 -174.4(8) . . . . ?
C85 O11 C11 C12 -16.1(14) . . . . ?
C85 O11 C11 C10 162.7(10) . . . . ?
C9 C10 C11 O11 179.0(8) . . . . ?
C14 C10 C11 O11 -3.5(13) . . . . ?
C9 C10 C11 C12 -2.2(14) . . . . ?
C14 C10 C11 C12 175.3(8) . . . . ?
O11 C11 C12 C13 179.1(9) . . . . ?
C10 C11 C12 C13 0.3(15) . . . . ?
C11 C12 C13 O13 -179.2(8) . . . . ?
C11 C12 C13 C8 1.0(15) . . . . ?
C93 O13 C13 C12 29.4(13) . . . . ?
C93 O13 C13 C8 -150.8(8) . . . . ?
C9 C8 C13 C12 -0.2(13) . . . . ?
C7 C8 C13 C12 -172.6(9) . . . . ?
C9 C8 C13 O13 179.9(7) . . . . ?
C7 C8 C13 O13 7.6(12) . . . . ?
C9 C10 C14 C15 -50.7(11) . . . . ?
C11 C10 C14 C15 131.9(9) . . . . ?
C9 C10 C14 C39 76.8(11) . . . . ?
C11 C10 C14 C39 -100.6(10) . . . . ?
C10 C14 C15 C20 -69.7(11) . . . . ?
C39 C14 C15 C20 165.5(8) . . . . ?
C10 C14 C15 C16 110.9(9) . . . . ?
C39 C14 C15 C16 -13.9(13) . . . . ?
C20 C15 C16 C17 -2.4(13) . . . . ?
C14 C15 C16 C17 177.1(8) . . . . ?
C15 C16 C17 C18 1.1(14) . . . . ?
C15 C16 C17 C21 179.0(8) . . . . ?
C101 O18 C18 C19 3.9(12) . . . . ?
C101 O18 C18 C17 -176.9(7) . . . . ?
C16 C17 C18 O18 -178.9(8) . . . . ?
C21 C17 C18 O18 3.1(12) . . . . ?
C16 C17 C18 C19 0.3(13) . . . . ?
C21 C17 C18 C19 -177.7(8) . . . . ?
O18 C18 C19 C20 178.9(8) . . . . ?
C17 C18 C19 C20 -0.3(13) . . . . ?
C18 C19 C20 C15 -1.2(14) . . . . ?
C18 C19 C20 O20 -177.0(8) . . . . ?
C16 C15 C20 C19 2.4(13) . . . . ?
C14 C15 C20 C19 -177.1(9) . . . . ?
C16 C15 C20 O20 178.7(7) . . . . ?
C14 C15 C20 O20 -0.8(12) . . . . ?
C109 O20 C20 C19 -10.8(12) . . . . ?
C109 O20 C20 C15 173.0(7) . . . . ?
C16 C17 C21 C22 -104.0(10) . . . . ?
C18 C17 C21 C22 73.9(10) . . . . ?
C16 C17 C21 C49 21.8(12) . . . . ?
C18 C17 C21 C49 -160.2(8) . . . . ?
C49 C21 C22 C23 -79.8(9) . . . . ?
C17 C21 C22 C23 48.0(11) . . . . ?
C49 C21 C22 C27 95.4(9) . . . . ?
C17 C21 C22 C27 -136.8(8) . . . . ?
C27 C22 C23 C24 -2.1(12) . . . . ?
C21 C22 C23 C24 173.3(8) . . . . ?
C22 C23 C24 C25 3.0(13) . . . . ?
C22 C23 C24 C28 -174.4(7) . . . . ?
C23 C24 C25 C26 -1.9(13) . . . . ?
C28 C24 C25 C26 175.6(8) . . . . ?
C23 C24 C25 O25 177.0(7) . . . . ?
C28 C24 C25 O25 -5.4(12) . . . . ?
C117 O25 C25 C24 149.4(9) . . . . ?
C117 O25 C25 C26 -31.7(13) . . . . ?
C24 C25 C26 C27 0.0(14) . . . . ?
O25 C25 C26 C27 -179.0(8) . . . . ?
C25 C26 C27 O27 -176.9(8) . . . . ?
C25 C26 C27 C22 1.0(13) . . . . ?
C125 O27 C27 C26 3.1(13) . . . . ?
C125 O27 C27 C22 -175.0(8) . . . . ?
C23 C22 C27 C26 0.0(12) . . . . ?
C21 C22 C27 C26 -175.4(8) . . . . ?
C23 C22 C27 O27 178.1(7) . . . . ?
C21 C22 C27 O27 2.7(11) . . . . ?
C6 C1 C28 C24 -73.2(11) . . . . ?
C2 C1 C28 C24 106.5(11) . . . . ?
C6 C1 C28 C59 161.3(9) . . . . ?
C2 C1 C28 C59 -19.0(13) . . . . ?
C23 C24 C28 C1 -47.6(11) . . . . ?
C25 C24 C28 C1 134.9(9) . . . . ?
C23 C24 C28 C59 79.0(10) . . . . ?
C25 C24 C28 C59 -98.4(10) . . . . ?
C15 C14 C39 C40 -171.0(8) . . . . ?
C10 C14 C39 C40 63.0(11) . . . . ?
C14 C39 C40 C41 -176.4(8) . . . . ?
C39 C40 C41 C42 -178.8(9) . . . . ?
C40 C41 C42 C43 -177.8(10) . . . . ?
C41 C42 C43 C44 -179.2(11) . . . . ?
C42 C43 C44 C45 -174.6(11) . . . . ?
C43 C44 C45 C46 -177.1(15) . . . . ?
C44 C45 C46 C47 172.2(15) . . . . ?
C45 C46 C47 C48 149(2) . . . . ?
C22 C21 C49 C50 -166.6(8) . . . . ?
C17 C21 C49 C50 66.3(11) . . . . ?
C21 C49 C50 C51 179.1(8) . . . . ?
C49 C50 C51 C52 77.3(13) . . . . ?
C50 C51 C52 C53 175.0(10) . . . . ?
C51 C52 C53 C54 -170.5(11) . . . . ?
C52 C53 C54 C55 -180.0(11) . . . . ?
C53 C54 C55 C56 -175.0(13) . . . . ?
C54 C55 C56 C57 169.0(15) . . . . ?
C55 C56 C57 C58 127(2) . . . . ?
C1 C28 C59 C60 -164.9(9) . . . . ?
C24 C28 C59 C60 68.0(11) . . . . ?
C28 C59 C60 C61 -175.7(10) . . . . ?
C59 C60 C61 C62 177.6(12) . . . . ?
C60 C61 C62 C63 -170.1(16) . . . . ?
C61 C62 C63 C64 171.5(18) . . . . ?
C62 C63 C64 C65 -165(4) . . . . ?
C63 C64 C65 C66 -162(3) . . . . ?
C63 C64 C65 C67 146(3) . . . . ?
C64 C65 C66 C67 -120(4) . . . . ?
C65 C66 C67 C68 137(4) . . . . ?
C64 C65 C67 C68 8(8) . . . . ?
C66 C65 C67 C68 -75(6) . . . . ?
C64 C65 C67 C66 83(4) . . . . ?
C4 O4 C69 C70 -166.7(8) . . . . ?
C71 N1 C70 C69 168.6(8) . . . . ?
O4 C69 C70 N1 -66.2(10) . . . . ?
C70 N1 C71 C76 -170.2(9) . . . . ?
C70 N1 C71 C72 9.1(13) . . . . ?
N1 C71 C72 C73 -177.7(9) . . . . ?
C76 C71 C72 C73 1.7(13) . . . . ?
C71 C72 C73 C74 -0.1(15) . . . . ?
C72 C73 C74 C75 -0.7(16) . . . . ?
C73 C74 C75 C76 -0.3(15) . . . . ?
C74 C75 C76 C71 2.0(14) . . . . ?
C74 C75 C76 N2 -178.3(9) . . . . ?
N1 C71 C76 C75 176.7(9) . . . . ?
C72 C71 C76 C75 -2.6(13) . . . . ?
N1 C71 C76 N2 -3.1(14) . . . . ?
C72 C71 C76 N2 177.6(8) . . . . ?
O101 N2 C76 C75 175.8(9) . . . . ?
O102 N2 C76 C75 -3.6(12) . . . . ?
O101 N2 C76 C71 -4.4(13) . . . . ?
O102 N2 C76 C71 176.1(9) . . . . ?
C6 O6 C77 C78 159.6(9) . . . . ?
C79 N3 C78 C77 -169.5(8) . . . . ?
O6 C77 C78 N3 70.9(10) . . . . ?
C78 N3 C79 C84 170.2(9) . . . . ?
C78 N3 C79 C80 -10.9(14) . . . . ?
N3 C79 C80 C81 178.4(12) . . . . ?
C84 C79 C80 C81 -2.6(17) . . . . ?
C79 C80 C81 C82 -3(2) . . . . ?
C80 C81 C82 C83 8(2) . . . . ?
C81 C82 C83 C84 -6(2) . . . . ?
C82 C83 C84 N4 178.7(12) . . . . ?
C82 C83 C84 C79 0.1(19) . . . . ?
O104 N4 C84 C83 -178.1(10) . . . . ?
O103 N4 C84 C83 2.6(14) . . . . ?
O104 N4 C84 C79 0.5(15) . . . . ?
O103 N4 C84 C79 -178.9(9) . . . . ?
N3 C79 C84 C83 -176.9(10) . . . . ?
C80 C79 C84 C83 4.2(15) . . . . ?
N3 C79 C84 N4 4.6(15) . . . . ?
C80 C79 C84 N4 -174.4(9) . . . . ?
C11 O11 C85 C86 -169.6(10) . . . . ?
C87 N5 C86 C85 -77.7(17) . . . . ?
O11 C85 C86 N5 163.9(11) . . . . ?
C86 N5 C87 C88 172.1(12) . . . . ?
C86 N5 C87 C92 -10.4(18) . . . . ?
O106 N6 C88 C87 6(4) . . . . ?
O105 N6 C88 C87 -178.8(13) . . . . ?
O106 N6 C88 C89 -174(3) . . . . ?
O105 N6 C88 C89 1(2) . . . . ?
N5 C87 C88 N6 -3.0(15) . . . . ?
C92 C87 C88 N6 179.6(13) . . . . ?
N5 C87 C88 C89 177.4(12) . . . . ?
C92 C87 C88 C89 0.0 . . . . ?
N6 C88 C89 C90 -179.7(13) . . . . ?
C87 C88 C89 C90 0.0 . . . . ?
C88 C89 C90 C91 0.0 . . . . ?
C89 C90 C91 C92 0.0 . . . . ?
C90 C91 C92 C87 0.0 . . . . ?
N5 C87 C92 C91 -177.6(11) . . . . ?
C88 C87 C92 C91 0.0 . . . . ?
C13 O13 C93 C94 172.1(8) . . . . ?
C95 N7 C94 C93 77.9(13) . . . . ?
O13 C93 C94 N7 176.9(8) . . . . ?
C94 N7 C95 C96 3.3(17) . . . . ?
C94 N7 C95 C100 -174.0(11) . . . . ?
N7 C95 C96 C97 179.5(12) . . . . ?
C100 C95 C96 C97 -2.7(17) . . . . ?
C95 C96 C97 C98 2(2) . . . . ?
C96 C97 C98 C99 0(2) . . . . ?
C97 C98 C99 C100 -1(2) . . . . ?
C98 C99 C100 C95 0(2) . . . . ?
C98 C99 C100 N8 -179.4(14) . . . . ?
N7 C95 C100 C99 179.5(13) . . . . ?
C96 C95 C100 C99 1.9(19) . . . . ?
N7 C95 C100 N8 -1.3(18) . . . . ?
C96 C95 C100 N8 -178.9(10) . . . . ?
O107 N8 C100 C99 178.9(16) . . . . ?
O108 N8 C100 C99 -1.8(19) . . . . ?
O107 N8 C100 C95 0(2) . . . . ?
O108 N8 C100 C95 178.9(12) . . . . ?
C18 O18 C101 C102 173.5(7) . . . . ?
C103 N9 C102 C101 -167.7(8) . . . . ?
O18 C101 C102 N9 76.3(9) . . . . ?
C102 N9 C103 C104 8.7(12) . . . . ?
C102 N9 C103 C108 -172.8(8) . . . . ?
N9 C103 C104 C105 178.3(9) . . . . ?
C108 C103 C104 C105 -0.3(13) . . . . ?
C103 C104 C105 C106 1.5(15) . . . . ?
C104 C105 C106 C107 -0.7(15) . . . . ?
O111 N12 C116 C111 3.9(16) . . . . ?
O112 N12 C116 C111 -175.7(11) . . . . ?
O111 N12 C116 C115 -175.8(11) . . . . ?
O112 N12 C116 C115 4.7(16) . . . . ?
C105 C106 C107 C108 -1.2(14) . . . . ?
N9 C103 C108 N10 0.4(13) . . . . ?
C104 C103 C108 N10 179.0(8) . . . . ?
N9 C103 C108 C107 179.7(8) . . . . ?
C104 C103 C108 C107 -1.6(12) . . . . ?
O110 N10 C108 C103 8.3(13) . . . . ?
O109 N10 C108 C103 -172.3(8) . . . . ?
O110 N10 C108 C107 -171.1(8) . . . . ?
O109 N10 C108 C107 8.3(12) . . . . ?
C106 C107 C108 C103 2.5(14) . . . . ?
C106 C107 C108 N10 -178.1(8) . . . . ?
C20 O20 C109 C110 -171.8(7) . . . . ?
C111 N11 C110 C109 172.8(8) . . . . ?
O20 C109 C110 N11 -74.3(10) . . . . ?
C110 N11 C111 C116 172.5(9) . . . . ?
C110 N11 C111 C112 -5.4(14) . . . . ?
C115 C116 C111 N11 178.8(9) . . . . ?
N12 C116 C111 N11 -0.8(15) . . . . ?
C115 C116 C111 C112 -3.3(15) . . . . ?
N12 C116 C111 C112 177.1(9) . . . . ?
N11 C111 C112 C113 -177.7(10) . . . . ?
C116 C111 C112 C113 4.3(15) . . . . ?
C111 C112 C113 C114 -2.8(18) . . . . ?
C112 C113 C114 C115 0(2) . . . . ?
C113 C114 C115 C116 1(2) . . . . ?
C111 C116 C115 C114 0.7(18) . . . . ?
N12 C116 C115 C114 -179.6(11) . . . . ?
C25 O25 C117 C118 -165.7(9) . . . . ?
C19B N13B C118 C117 -78(3) . . . . ?
C19B N13B C118 N13A -3(7) . . . . ?
O25 C117 C118 N13B -168.7(14) . . . . ?
O25 C117 C118 N13A 167(2) . . . . ?
C19A N13A C118 N13B 179(21) . . . . ?
C19A N13A C118 C117 -69(14) . . . . ?
C27 O27 C125 C126 176.2(8) . . . . ?
C127 N15 C126 C125 81.8(12) . . . . ?
O27 C125 C126 N15 -170.3(9) . . . . ?
C126 N15 C127 C128 16.5(12) . . . . ?
C126 N15 C127 C132 -168.4(8) . . . . ?
N15 C127 C128 C129 175.0(5) . . . . ?
C132 C127 C128 C129 0.0 . . . . ?
C127 C128 C129 C130 0.0 . . . . ?
C128 C129 C130 C131 0.0 . . . . ?
C129 C130 C131 C132 0.0 . . . . ?
C130 C131 C132 C127 0.0 . . . . ?
C130 C131 C132 N16 -177.4(7) . . . . ?
N15 C127 C132 C131 -175.1(5) . . . . ?
C128 C127 C132 C131 0.0 . . . . ?
N15 C127 C132 N16 1.8(8) . . . . ?
C128 C127 C132 N16 177.0(8) . . . . ?
O116 N16 C132 C131 -1.4(14) . . . . ?
O115 N16 C132 C131 174.8(9) . . . . ?
O116 N16 C132 C127 -178.6(9) . . . . ?
O115 N16 C132 C127 -2.4(14) . . . . ?
